data_7710197
loop_
_publ_author_name
'Dey, Sanchaita'
'Hazari, Arijit Singha'
'Mobin, Shaikh M.'
'Lahiri, Goutam Kumar'

_publ_section_title
;
 Diruthenium and triruthenium compounds of potential redox active
 non-chelated &#xF068;1-N,&#xF068;1-N-benzothiadiazole bridge
;
_journal_name_full 'Dalton Transactions'
_journal_paper_doi 10.1039/D2DT00533F
_journal_year 2022
_chemical_formula_moiety '0.988(C38 H40 N6 O8 Ru2 S3), Cl O4, 0.502(C H2 Cl2), 1[CH2Cl2]'
_chemical_formula_sum 'C39.05 H42.55 Cl4.01 N6 O11.89 Ru2 S3'
_chemical_formula_weight 1226.44
_space_group_crystal_system triclinic
_space_group_IT_number 2
_space_group_name_Hall '-P 1'
_space_group_name_H-M_alt 'P -1'
_atom_sites_solution_hydrogens geom
_audit_creation_date 2022-04-28
_audit_creation_method
;
Olex2 1.5-dev
(compiled 2022.04.21 svn.rca3783a0 for OlexSys, GUI svn.r6444)
;
_audit_update_record
;
2022-05-02 deposited with the CCDC.	2022-05-04 downloaded from the CCDC.
;
_cell_angle_alpha 115.273(2)
_cell_angle_beta 97.684(2)
_cell_angle_gamma 90.042(2)
_cell_formula_units_Z 4
_cell_length_a 14.9761(4)
_cell_length_b 19.0200(5)
_cell_length_c 19.8607(3)
_cell_measurement_reflns_used 29167
_cell_measurement_temperature 100(2)
_cell_measurement_theta_max 32.9780
_cell_measurement_theta_min 1.6800
_cell_volume 5059.2(2)
_computing_cell_refinement 'CrysAlisPro 1.171.41.93a (Rigaku OD, 2020)'
_computing_data_collection 'CrysAlisPro 1.171.41.93a (Rigaku OD, 2020)'
_computing_data_reduction 'CrysAlisPro 1.171.41.93a (Rigaku OD, 2020)'
_computing_molecular_graphics 'Olex2 1.5-dev (Dolomanov et al., 2009)'
_computing_publication_material 'Olex2 1.5-dev (Dolomanov et al., 2009)'
_computing_structure_refinement 'SHELXL 2018/3 (Sheldrick, 2015)'
_computing_structure_solution 'SHELXT 2018/2 (Sheldrick, 2018)'
_diffrn_ambient_temperature 100.15
_diffrn_measured_fraction_theta_full 1.000
_diffrn_measured_fraction_theta_max 1.000
_diffrn_measurement_device_type 'Saxi-CrysAlisPro-abstract goniometer imported SAXI images'
_diffrn_measurement_method '\w and \f scans'
_diffrn_radiation_type MoK\a
_diffrn_radiation_wavelength 0.71073
_diffrn_reflns_av_R_equivalents 0.1068
_diffrn_reflns_av_unetI/netI 0.0532
_diffrn_reflns_Laue_measured_fraction_full 1.000
_diffrn_reflns_Laue_measured_fraction_max 1.000
_diffrn_reflns_limit_h_max 17
_diffrn_reflns_limit_h_min -17
_diffrn_reflns_limit_k_max 22
_diffrn_reflns_limit_k_min -22
_diffrn_reflns_limit_l_max 23
_diffrn_reflns_limit_l_min -23
_diffrn_reflns_number 208250
_diffrn_reflns_point_group_measured_fraction_full 1.000
_diffrn_reflns_point_group_measured_fraction_max 1.000
_diffrn_reflns_theta_full 25.000
_diffrn_reflns_theta_max 25.000
_diffrn_reflns_theta_min 1.655
_exptl_absorpt_coefficient_mu 0.994
_exptl_absorpt_correction_T_max 0.961
_exptl_absorpt_correction_T_min 0.932
_exptl_absorpt_correction_type multi-scan
_exptl_absorpt_process_details
;
CrysAlisPro 1.171.41.93a (Rigaku Oxford Diffraction, 2020)
Empirical absorption correction using spherical harmonics,
implemented in SCALE3 ABSPACK scaling algorithm.
;
_exptl_crystal_colour 'metallic brownish violet'
_exptl_crystal_density_diffrn 1.610
_exptl_crystal_description block
_exptl_crystal_F_000 2472
_exptl_crystal_size_max 0.086
_exptl_crystal_size_mid 0.064
_exptl_crystal_size_min 0.048
_refine_diff_density_max 1.977
_refine_diff_density_min -1.489
_refine_diff_density_rms 0.113
_refine_ls_extinction_method none
_refine_ls_goodness_of_fit_ref 1.052
_refine_ls_hydrogen_treatment constr
_refine_ls_matrix_type full
_refine_ls_number_parameters 1292
_refine_ls_number_reflns 17822
_refine_ls_number_restraints 428
_refine_ls_restrained_S_all 1.051
_refine_ls_R_factor_all 0.1115
_refine_ls_R_factor_gt 0.0858
_refine_ls_shift/su_max 0.002
_refine_ls_shift/su_mean 0.000
_refine_ls_structure_factor_coef Fsqd
_refine_ls_weighting_details 'w=1/[\s^2^(Fo^2^)+(0.1078P)^2^+23.7675P] where P=(Fo^2^+2Fc^2^)/3'
_refine_ls_weighting_scheme calc
_refine_ls_wR_factor_gt 0.2247
_refine_ls_wR_factor_ref 0.2442
_reflns_Friedel_coverage 0.000
_reflns_number_gt 12900
_reflns_number_total 17822
_reflns_threshold_expression 'I > 2\s(I)'
_cod_data_source_file d2dt00533f2.cif
_cod_data_source_block 3clo4
_cod_database_code 7710197
_shelx_shelxl_version_number 2018/3
_shelx_space_group_comment
;
The symmetry employed for this shelxl refinement is uniquely defined
by the following loop, which should always be used as a source of
symmetry information in preference to the above space-group names.
They are only intended as comments.
;
_shelx_estimated_absorpt_t_max 0.954
_shelx_estimated_absorpt_t_min 0.919
_olex2_refinement_description
;
1. Fixed Uiso
 At 1.2 times of:
  All C(H) groups, All C(H,H) groups
 At 1.5 times of:
  All C(H,H,H) groups
2. Restrained distances
 O11-C63
 1.296 with sigma of 0.001
 O12-C65
 1.267 with sigma of 0.001
 C60-S10B
 1.291 with sigma of 0.001
 C58-O9
 1.272 with sigma of 0.001
 C47-C48
 1.309 with sigma of 0.001
 C48-C49
 1.4 with sigma of 0.02
 O24-O23 \\sim O24A-O23A
 with sigma of 0.04
 O22-O24 \\sim O22A-O24A
 with sigma of 0.04
 Cl2-O22 \\sim Cl2A-O22A
 with sigma of 0.02
 Cl2-O21 \\sim Cl2A-O21A
 with sigma of 0.02
 O21-O24 \\sim O21A-O24A
 with sigma of 0.04
 Cl2-O24 \\sim Cl2A-O24A
 with sigma of 0.02
 Cl2-O23 \\sim Cl2A-O23A
 with sigma of 0.02
 O22-O21 \\sim O22A-O21A
 with sigma of 0.04
 O22-O23 \\sim O22A-O23A
 with sigma of 0.04
 O21-O23 \\sim O21A-O23A
 with sigma of 0.04
 O19-O20 \\sim O19A-O20A
 with sigma of 0.04
 Cl1-O20 \\sim Cl1-O20A
 with sigma of 0.04
 O19-O18 \\sim O19A-O18A
 with sigma of 0.04
 O18-O20 \\sim O18A-O20A
 with sigma of 0.04
 Cl1-O17 \\sim Cl1-O17A
 with sigma of 0.02
 Cl1-O19 \\sim Cl1-O19A
 with sigma of 0.04
 Cl1-O18 \\sim Cl1-O18A
 with sigma of 0.04
 Cl83-C83 \\sim Cl85-C83 \\sim Cl85-C84 \\sim Cl83-C84
 with sigma of 0.001
3. Rigid bond restraints
 C48, C49
 with sigma for 1-2 distances of 0.01 and sigma for 1-3 distances of 0.01
4. Uiso/Uaniso restraints and constraints
Cl2A \\sim Cl2 \\sim O22 \\sim O21 \\sim O24 \\sim O23 \\sim O21A \\sim O23A
\\sim O22A \\sim O24A: within 2A with sigma of 0.01 and sigma for terminal
atoms of 0.02 within 2A
Cl1 \\sim O18 \\sim O19A \\sim O18A \\sim O19 \\sim O20A \\sim O20 \\sim O17
\\sim O17A: within 2A with sigma of 0.01 and sigma for terminal atoms of 0.02
within 2A
O9 \\sim S10B \\sim C61 \\sim C58 \\sim C60 \\sim C57 \\sim C59 \\sim C79 \\sim
N77 \\sim C78 \\sim N80 \\sim C77 \\sim O9B: within 2A with sigma of 0.01 and
sigma for terminal atoms of 0.02 within 2A
C48 \\sim C49: within 1.7A with sigma of 0.04 and sigma for terminal atoms of
0.08 within 1.7A
C78 \\sim C80 \\sim CXE \\sim CXF \\sim C81 \\sim C79 \\sim N77 \\sim S10B
\\sim N80: within 2A with sigma of 0.001 and sigma for terminal atoms of 0.002
within 2A
5. Rigid body (RIGU) restrains
 O21, Cl2, O22, O24, O23, O23A, Cl2A, O22A, O21A, O24A
 with sigma for 1-2 distances of 0.01 and sigma for 1-3 distances of 0.01
6. Others
 Sof(O23A)=Sof(Cl2A)=Sof(O22A)=Sof(O21A)=Sof(O24A)=1-FVAR(1)
 Sof(Cl2)=Sof(O22)=Sof(O21)=Sof(O24)=Sof(O23)=Sof(Cl3)=Sof(Cl6)=Sof(C82)=
 Sof(H82A)=Sof(H82B)=FVAR(1)
 Sof(O17A)=Sof(O19A)=Sof(O18A)=Sof(O20A)=1-FVAR(2)
 Sof(O17)=Sof(O19)=Sof(O18)=Sof(O20)=FVAR(2)
 Sof(S10B)=Sof(N77)=Sof(N80)=Sof(C77)=Sof(H77A)=Sof(H77B)=Sof(H77C)=Sof(O9B)=
 Sof(C80)=Sof(H80)=Sof(C78)=Sof(C79)=Sof(C81)=Sof(H81)=Sof(CXE)=Sof(HXE)=
 Sof(CXF)=Sof(HXF)=1-FVAR(3)
 Sof(S5)=Sof(O9)=Sof(N9)=Sof(C48)=Sof(H48)=Sof(C61)=Sof(H61A)=Sof(H61B)=
 Sof(H61C)=Sof(N10)=Sof(C58)=Sof(C50)=Sof(H50)=Sof(C60)=Sof(C49)=Sof(H49)=
 Sof(C57)=Sof(H57A)=Sof(H57B)=Sof(H57C)=Sof(C46)=Sof(C45)=Sof(C47)=Sof(H47)=
 Sof(C59)=Sof(H59)=Sof(O10)=FVAR(3)
 Fixed Sof: Cl83(0.4) C84(0.2) H84A(0.2) H84B(0.2) Cl85(0.4) C83(0.2)
 H83A(0.2) H83B(0.2)
7.a Secondary CH2 refined with riding coordinates:
 C82(H82A,H82B), C84(H84A,H84B), C83(H83A,H83B)
7.b Me refined with riding coordinates:
 C77(H77A,H77B,H77C)
7.c Aromatic/amide H refined with riding coordinates:
 C74(H74), C12(H12), C3(H3), C26(H26), C56(H56), C4(H4), C21(H21), C69(H69),
 C6(H6), C5(H5), C18(H18), C53(H53), C11(H11), C41(H41), C54(H54), C44(H44),
 C31(H31), C43(H43), C55(H55), C42(H42), C9(H9), C10(H10), C48(H48), C64(H64),
 C15(H15), C50(H50), C36(H36), C17(H17), C49(H49), C16(H16), C47(H47), C59(H59),
  C80(H80), C81(H81), CXE(HXE), CXF(HXF)
7.d Fitted hexagon refined as free rotating group:
 C80(C78,C79,C81,CXE,CXF)
7.e Idealised Me refined as rotating group:
 C28(H28A,H28B,H28C), C23(H23A,H23B,H23C), C24(H24A,H24B,H24C), C19(H19A,H19B,
 H19C), C33(H33A,H33B,H33C), C72(H72A,H72B,H72C), C71(H71A,H71B,H71C), C76(H76A,
 H76B,H76C), C29(H29A,H29B,H29C), C34(H34A,H34B,H34C), C67(H67A,H67B,H67C),
 C61(H61A,H61B,H61C), C62(H62A,H62B,H62C), C38(H38A,H38B,H38C), C66(H66A,H66B,
 H66C), C57(H57A,H57B,H57C)
;
_smtbx_masks_special_details
;
A solvent mask was calculated and 177 electrons were 
found in a volume of 541\%A^3^ in 1 void per unit cell. 
This is consistent with the presence of 1[CH2Cl2] per Formula Unit 
which account for 168 electrons per unit cell.
;
_smtbx_masks_void_probe_radius 1.2
_smtbx_masks_void_truncation_radius 1.2
_olex2_submission_special_instructions 'No special instructions were received'

loop_
_space_group_symop_operation_xyz
'x, y, z'
'-x, -y, -z'

loop_
_atom_site_label
_atom_site_type_symbol
_atom_site_fract_x
_atom_site_fract_y
_atom_site_fract_z
_atom_site_U_iso_or_equiv
_atom_site_adp_type
_atom_site_occupancy
_atom_site_site_symmetry_order
_atom_site_calc_flag
_atom_site_refinement_flags_posn
_atom_site_refinement_flags_adp
_atom_site_refinement_flags_occupancy
_atom_site_disorder_assembly
_atom_site_disorder_group
Ru1 Ru 0.87267(5) 0.92075(4) 1.21649(4) 0.0558(2) Uani 1 1 d . . . . .
Ru4 Ru 0.73277(5) 0.86672(4) 0.85533(4) 0.0550(2) Uani 1 1 d . . . . .
Ru2 Ru 0.82873(6) 0.73060(5) 1.40214(5) 0.0682(2) Uani 1 1 d . . . . .
Ru3 Ru 0.64073(6) 0.52638(5) 0.79618(5) 0.0755(3) Uani 1 1 d . . . . .
S4 S 0.67636(15) 0.70517(13) 0.85084(12) 0.0570(5) Uani 1 1 d . . . . .
S1 S 0.83654(17) 0.80263(13) 1.28629(13) 0.0609(6) Uani 1 1 d . . . . .
S6 S 0.69301(17) 0.95061(13) 1.02415(12) 0.0628(6) Uani 1 1 d . . . . .
S2 S 0.7580(2) 0.79780(14) 1.06211(13) 0.0714(7) Uani 1 1 d . . . . .
Cl1 Cl 0.6733(2) 0.13992(18) 0.67822(17) 0.0870(8) Uani 1 1 d D U . . .
S3 S 0.8508(3) 0.57016(18) 1.2665(2) 0.0991(9) Uani 1 1 d . . . . .
S5 S 0.6956(3) 0.3755(2) 0.6531(2) 0.0858(11) Uani 0.774(4) 1 d . . P A 1
Cl2 Cl 1.1762(4) 0.6675(3) 0.7508(5) 0.104(2) Uani 0.605(6) 1 d D U P B 1
O15 O 0.8222(4) 0.8394(3) 0.9240(3) 0.0567(14) Uani 1 1 d . . . . .
O2 O 0.7993(4) 1.0150(3) 1.2566(3) 0.0591(14) Uani 1 1 d . . . . .
O4 O 0.9828(4) 0.9904(3) 1.2757(3) 0.0617(15) Uani 1 1 d . . . . .
O14 O 0.6386(4) 0.8922(4) 0.7883(3) 0.0665(16) Uani 1 1 d . . . . .
O3 O 0.9390(4) 0.8249(3) 1.1690(3) 0.0638(15) Uani 1 1 d . . . . .
O16 O 0.8160(4) 0.8466(4) 0.7786(3) 0.0650(16) Uani 1 1 d . . . . .
O13 O 0.7849(4) 0.9767(3) 0.9077(3) 0.0644(15) Uani 1 1 d . . . . .
O8 O 0.7651(5) 0.7959(4) 1.4894(4) 0.0799(19) Uani 1 1 d . . . . .
N11 N 0.6502(5) 0.8955(4) 0.9364(4) 0.0559(17) Uani 1 1 d . . . . .
O1 O 0.8976(4) 0.9448(3) 1.1319(3) 0.0618(15) Uani 1 1 d . . . . .
N2 N 0.8461(5) 0.8198(4) 1.3764(4) 0.0595(18) Uani 1 1 d . . . . .
N3 N 0.7585(5) 0.8543(4) 1.1520(4) 0.0572(17) Uani 1 1 d . . . . .
O5 O 0.8081(4) 0.6381(4) 1.4243(4) 0.0756(18) Uani 1 1 d . . . . .
O11 O 0.5389(5) 0.4784(4) 0.7092(4) 0.083(2) Uani 1 1 d D . . . .
O7 O 0.7148(5) 0.6958(4) 1.3279(4) 0.0713(17) Uani 1 1 d . . . . .
N8 N 0.6894(5) 0.7551(4) 0.8019(4) 0.0524(16) Uani 1 1 d . . . . .
N7 N 0.6536(5) 0.6188(4) 0.7767(4) 0.0591(17) Uani 1 1 d . . . . .
O12 O 0.5579(6) 0.5826(5) 0.8663(4) 0.094(2) Uani 1 1 d D . . . .
O6 O 0.9459(5) 0.7663(4) 1.4772(4) 0.0813(19) Uani 1 1 d . . . . .
N12 N 0.6054(6) 0.9582(4) 1.0634(4) 0.069(2) Uani 1 1 d . . . . .
N1 N 0.8584(5) 0.8939(4) 1.3010(4) 0.0563(17) Uani 1 1 d . . . . .
O17 O 0.6941(11) 0.1546(9) 0.7569(7) 0.084(4) Uani 0.714(10) 1 d D U P C 1
O9 O 0.6294(6) 0.4318(5) 0.8142(5) 0.071(2) Uani 0.774(4) 1 d D U P A 1
S10B S 0.8270(9) 0.5963(7) 0.8983(7) 0.071(2) Uiso 0.226(4) 1 d . U P A 2
C7 C 0.6741(6) 0.8500(5) 1.1659(5) 0.060(2) Uani 1 1 d . . . . .
N4 N 0.6528(6) 0.7668(5) 1.0400(5) 0.076(2) Uani 1 1 d . . . . .
C51 C 0.5611(6) 0.8807(5) 0.9349(5) 0.055(2) Uani 1 1 d . . . . .
C52 C 0.5356(7) 0.9163(5) 1.0083(6) 0.064(2) Uani 1 1 d . . . . .
C73 C 0.8973(6) 0.8096(5) 0.9063(5) 0.057(2) Uani 1 1 d . . . . .
C74 C 0.9303(6) 0.7969(5) 0.8389(5) 0.062(2) Uani 1 1 d . . . . .
H74 H 0.985608 0.772163 0.831743 0.075 Uiso 1 1 calc R U . . .
N5 N 0.8917(6) 0.6587(5) 1.3167(6) 0.081(3) Uani 1 1 d . . . . .
C25 C 1.0252(7) 0.8265(6) 1.1788(5) 0.066(2) Uani 1 1 d . . . . .
C1 C 0.8704(6) 0.9403(5) 1.3778(5) 0.057(2) Uani 1 1 d . . . . .
C32 C 0.9730(6) 0.7348(5) 1.5232(4) 0.058(2) Uani 1 1 d . . . . .
C27 C 1.0625(7) 0.9677(6) 1.2691(5) 0.065(2) Uani 1 1 d . . . . .
C12 C 0.6427(6) 0.8887(5) 1.2355(5) 0.063(2) Uani 1 1 d . . . . .
H12 H 0.681195 0.923621 1.279331 0.076 Uiso 1 1 calc R U . . .
C28 C 1.1377(7) 1.0291(6) 1.3106(5) 0.075(3) Uani 1 1 d . . . . .
H28A H 1.116402 1.072136 1.352732 0.112 Uiso 1 1 calc R U . . .
H28B H 1.157860 1.048538 1.276315 0.112 Uiso 1 1 calc R U . . .
H28C H 1.188246 1.006748 1.329831 0.112 Uiso 1 1 calc R U . . .
C2 C 0.8640(6) 0.8977(5) 1.4204(5) 0.056(2) Uani 1 1 d . . . . .
C70 C 0.6378(7) 0.9576(6) 0.7841(6) 0.072(3) Uani 1 1 d . . . . .
C3 C 0.8753(6) 0.9361(6) 1.4993(5) 0.065(2) Uani 1 1 d . . . . .
H3 H 0.872994 0.908025 1.528806 0.078 Uiso 1 1 calc R U . . .
C20 C 0.8897(6) 1.0122(6) 1.1321(5) 0.063(2) Uani 1 1 d . . . . .
C22 C 0.7988(6) 1.0689(5) 1.2356(5) 0.059(2) Uani 1 1 d . . . . .
C26 C 1.0824(7) 0.8914(7) 1.2246(6) 0.075(3) Uani 1 1 d . . . . .
H26 H 1.144917 0.882756 1.225962 0.090 Uiso 1 1 calc R U . . .
C56 C 0.4977(6) 0.8376(5) 0.8723(5) 0.062(2) Uani 1 1 d . . . . .
H56 H 0.513724 0.814901 0.823033 0.074 Uiso 1 1 calc R U . . .
C4 C 0.8894(7) 1.0141(6) 1.5316(5) 0.073(3) Uani 1 1 d . . . . .
H4 H 0.898081 1.041061 1.584954 0.088 Uiso 1 1 calc R U . . .
C21 C 0.8426(6) 1.0722(5) 1.1797(5) 0.062(2) Uani 1 1 d . . . . .
H21 H 0.840475 1.118911 1.173249 0.074 Uiso 1 1 calc R U . . .
N9 N 0.7238(6) 0.4667(5) 0.7204(6) 0.064(3) Uani 0.774(4) 1 d . . P A 1
C69 C 0.6976(7) 1.0214(6) 0.8274(6) 0.068(3) Uani 1 1 d . . . . .
H69 H 0.691718 1.064632 0.815320 0.082 Uiso 1 1 calc R U . . .
C6 C 0.8844(6) 1.0211(6) 1.4132(5) 0.066(2) Uani 1 1 d . . . . .
H6 H 0.888583 1.050183 1.384865 0.079 Uiso 1 1 calc R U . . .
C23 C 0.7389(7) 1.1338(6) 1.2764(6) 0.072(3) Uani 1 1 d . . . . .
H23A H 0.752926 1.149988 1.330742 0.108 Uiso 1 1 calc R U . . .
H23B H 0.675319 1.114647 1.259257 0.108 Uiso 1 1 calc R U . . .
H23C H 0.749789 1.178285 1.265318 0.108 Uiso 1 1 calc R U . . .
C24 C 1.0616(8) 0.7512(7) 1.1319(7) 0.090(3) Uani 1 1 d . . . . .
H24A H 1.052941 0.742957 1.079214 0.135 Uiso 1 1 calc R U . . .
H24B H 1.029696 0.708593 1.136115 0.135 Uiso 1 1 calc R U . . .
H24C H 1.126180 0.752490 1.149552 0.135 Uiso 1 1 calc R U . . .
C68 C 0.7640(7) 1.0302(6) 0.8850(6) 0.073(3) Uani 1 1 d . . . . .
C8 C 0.6135(7) 0.8003(6) 1.1016(6) 0.071(3) Uani 1 1 d . . . . .
C40 C 0.6736(6) 0.7058(5) 0.7263(5) 0.058(2) Uani 1 1 d . . . . .
C5 C 0.8918(7) 1.0572(6) 1.4895(5) 0.073(3) Uani 1 1 d . . . . .
H5 H 0.898747 1.112406 1.514639 0.088 Uiso 1 1 calc R U . . .
C75 C 0.8920(7) 0.8161(6) 0.7815(5) 0.068(2) Uani 1 1 d . . . . .
O19 O 0.7412(7) 0.1026(8) 0.6351(7) 0.093(3) Uani 0.714(10) 1 d D U P C 1
C39 C 0.6531(6) 0.6295(5) 0.7138(5) 0.062(2) Uani 1 1 d . . . . .
C19 C 0.9336(7) 1.0230(6) 1.0730(5) 0.073(3) Uani 1 1 d . . . . .
H19A H 0.905405 0.985275 1.022935 0.109 Uiso 1 1 calc R U . . .
H19B H 0.998155 1.014727 1.079915 0.109 Uiso 1 1 calc R U . . .
H19C H 0.925931 1.075966 1.077723 0.109 Uiso 1 1 calc R U . . .
C18 C 1.0352(6) 0.7317(6) 1.3298(6) 0.072(3) Uani 1 1 d . . . . .
H18 H 1.024077 0.776939 1.372575 0.086 Uiso 1 1 calc R U . . .
C53 C 0.4458(8) 0.9058(7) 1.0168(7) 0.083(3) Uani 1 1 d . . . . .
H53 H 0.427947 0.928652 1.065424 0.099 Uiso 1 1 calc R U . . .
C33 C 1.0637(7) 0.7720(7) 1.5689(6) 0.082(3) Uani 1 1 d . . . . .
H33A H 1.057474 0.826835 1.601960 0.124 Uiso 1 1 calc R U . . .
H33B H 1.107025 0.768465 1.534873 0.124 Uiso 1 1 calc R U . . .
H33C H 1.085453 0.744660 1.599455 0.124 Uiso 1 1 calc R U . . .
C11 C 0.5539(7) 0.8734(6) 1.2370(7) 0.076(3) Uani 1 1 d . . . . .
H11 H 0.531283 0.896922 1.283631 0.091 Uiso 1 1 calc R U . . .
C41 C 0.6762(7) 0.7277(7) 0.6678(5) 0.076(3) Uani 1 1 d . . . . .
H41 H 0.690462 0.780063 0.677182 0.091 Uiso 1 1 calc R U . . .
C54 C 0.3857(8) 0.8640(7) 0.9570(8) 0.086(3) Uani 1 1 d . . . . .
H54 H 0.324797 0.857398 0.962980 0.103 Uiso 1 1 calc R U . . .
C72 C 0.9503(6) 0.7882(6) 0.9618(6) 0.074(3) Uani 1 1 d . . . . .
H72A H 0.962239 0.833985 1.010442 0.110 Uiso 1 1 calc R U . . .
H72B H 1.007610 0.768835 0.944640 0.110 Uiso 1 1 calc R U . . .
H72C H 0.916233 0.747313 0.967208 0.110 Uiso 1 1 calc R U . . .
C63 C 0.4557(5) 0.4968(7) 0.7118(7) 0.087(3) Uani 1 1 d D . . . .
C71 C 0.5624(8) 0.9611(7) 0.7290(7) 0.096(4) Uani 1 1 d . . . . .
H71A H 0.544586 0.908397 0.689719 0.145 Uiso 1 1 calc R U . . .
H71B H 0.581980 0.993889 0.706139 0.145 Uiso 1 1 calc R U . . .
H71C H 0.510749 0.983211 0.754902 0.145 Uiso 1 1 calc R U . . .
C30 C 0.8626(8) 0.6242(7) 1.4758(6) 0.082(3) Uani 1 1 d . . . . .
C76 C 0.9429(7) 0.8020(7) 0.7168(6) 0.079(3) Uani 1 1 d . . . . .
H76A H 0.901514 0.777316 0.669268 0.119 Uiso 1 1 calc R U . . .
H76B H 0.991631 0.767782 0.717091 0.119 Uiso 1 1 calc R U . . .
H76C H 0.968482 0.851824 0.722027 0.119 Uiso 1 1 calc R U . . .
C44 C 0.6337(8) 0.5698(7) 0.6381(6) 0.082(3) Uani 1 1 d . . . . .
H44 H 0.619107 0.517315 0.628061 0.099 Uiso 1 1 calc R U . . .
C31 C 0.9416(7) 0.6696(7) 1.5203(6) 0.079(3) Uani 1 1 d . . . . .
H31 H 0.975865 0.650313 1.551907 0.094 Uiso 1 1 calc R U . . .
C29 C 0.8324(8) 0.5486(7) 1.4773(8) 0.095(4) Uani 1 1 d . . . . .
H29A H 0.815140 0.508629 1.425629 0.143 Uiso 1 1 calc R U . . .
H29B H 0.780584 0.557151 1.504596 0.143 Uiso 1 1 calc R U . . .
H29C H 0.882165 0.531138 1.502665 0.143 Uiso 1 1 calc R U . . .
C43 C 0.6369(9) 0.5912(7) 0.5820(6) 0.092(3) Uani 1 1 d . . . . .
H43 H 0.625289 0.552664 0.531380 0.111 Uiso 1 1 calc R U . . .
C55 C 0.4114(8) 0.8292(7) 0.8843(7) 0.086(3) Uani 1 1 d . . . . .
H55 H 0.367153 0.799046 0.842544 0.104 Uiso 1 1 calc R U . . .
N6 N 0.9257(8) 0.5393(6) 1.2099(6) 0.109(3) Uani 1 1 d . . . . .
C37 C 0.6791(8) 0.8064(7) 1.4809(7) 0.088(3) Uani 1 1 d . . . . .
C34 C 0.5639(8) 0.6947(7) 1.2780(7) 0.091(3) Uani 1 1 d . . . . .
H34A H 0.554629 0.638018 1.258838 0.136 Uiso 1 1 calc R U . . .
H34B H 0.579589 0.707350 1.237890 0.136 Uiso 1 1 calc R U . . .
H34C H 0.508389 0.719122 1.294583 0.136 Uiso 1 1 calc R U . . .
C35 C 0.6388(7) 0.7243(6) 1.3427(8) 0.084(3) Uani 1 1 d . . . . .
C42 C 0.6573(9) 0.6699(8) 0.5965(7) 0.101(4) Uani 1 1 d . . . . .
H42 H 0.657730 0.682499 0.555181 0.121 Uiso 1 1 calc R U . . .
C9 C 0.5201(7) 0.7912(6) 1.1088(7) 0.076(3) Uani 1 1 d . . . . .
H9 H 0.477250 0.760356 1.066166 0.092 Uiso 1 1 calc R U . . .
C14 C 0.9905(10) 0.5977(7) 1.2335(8) 0.099(4) Uani 1 1 d . . . . .
C10 C 0.4966(8) 0.8258(7) 1.1743(8) 0.086(3) Uani 1 1 d . . . . .
H10 H 0.435712 0.817814 1.179443 0.103 Uiso 1 1 calc R U . . .
C67 C 0.8204(8) 1.1051(6) 0.9287(7) 0.092(4) Uani 1 1 d . . . . .
H67A H 0.815253 1.124449 0.982297 0.138 Uiso 1 1 calc R U . . .
H67B H 0.799302 1.143639 0.910759 0.138 Uiso 1 1 calc R U . . .
H67C H 0.883679 1.096058 0.921808 0.138 Uiso 1 1 calc R U . . .
C48 C 0.9631(9) 0.5042(9) 0.6473(8) 0.086(4) Uani 0.774(4) 1 d D U P A 1
H48 H 1.018013 0.512070 0.631681 0.103 Uiso 0.774(4) 1 calc R U P A 1
C65 C 0.4744(6) 0.5871(7) 0.8482(8) 0.102(4) Uani 1 1 d D . . . .
C64 C 0.4236(10) 0.5486(8) 0.7763(8) 0.101(4) Uani 1 1 d . . . . .
H64 H 0.361637 0.558888 0.771302 0.121 Uiso 1 1 calc R U . . .
C61 C 0.8559(11) 0.5897(9) 0.9811(9) 0.082(3) Uani 0.774(4) 1 d . U P A 1
H61A H 0.833678 0.634034 1.021610 0.123 Uiso 0.774(4) 1 calc R U P A 1
H61B H 0.897673 0.608882 0.957805 0.123 Uiso 0.774(4) 1 calc R U P A 1
H61C H 0.887352 0.556627 1.001961 0.123 Uiso 0.774(4) 1 calc R U P A 1
O18 O 0.5910(9) 0.0936(9) 0.6476(8) 0.128(4) Uani 0.714(10) 1 d D U P C 1
N10 N 0.7769(9) 0.3614(7) 0.6051(7) 0.094(4) Uani 0.774(4) 1 d . . P A 1
C58 C 0.6736(8) 0.4210(8) 0.8679(6) 0.075(3) Uani 0.774(4) 1 d D U P A 1
O22 O 1.1800(10) 0.6024(8) 0.7635(11) 0.121(4) Uani 0.605(6) 1 d D U P B 1
C15 C 1.0660(13) 0.5931(9) 1.2022(10) 0.130(6) Uani 1 1 d . . . . .
H15 H 1.077013 0.547831 1.159522 0.156 Uiso 1 1 calc R U . . .
C62 C 0.3964(10) 0.4556(8) 0.6374(8) 0.121(5) Uani 1 1 d . . . . .
H62A H 0.402605 0.483216 0.606263 0.182 Uiso 1 1 calc R U . . .
H62B H 0.333360 0.454412 0.645466 0.182 Uiso 1 1 calc R U . . .
H62C H 0.414411 0.402126 0.611764 0.182 Uiso 1 1 calc R U . . .
C50 C 0.8577(9) 0.5605(8) 0.7389(8) 0.082(4) Uani 0.774(4) 1 d . . P A 1
H50 H 0.840120 0.603378 0.780530 0.099 Uiso 0.774(4) 1 calc R U P A 1
C36 C 0.6209(8) 0.7747(8) 1.4158(8) 0.096(4) Uani 1 1 d . . . . .
H36 H 0.560025 0.787980 1.419455 0.116 Uiso 1 1 calc R U . . .
O20 O 0.6574(9) 0.2136(7) 0.6738(7) 0.105(3) Uani 0.714(10) 1 d D U P C 1
C13 C 0.9716(9) 0.6665(7) 1.2975(7) 0.094(4) Uani 1 1 d . . . . .
C38 C 0.6484(10) 0.8609(9) 1.5549(8) 0.131(6) Uani 1 1 d . . . . .
H38A H 0.673395 0.914056 1.570148 0.196 Uiso 1 1 calc R U . . .
H38B H 0.669760 0.843737 1.593930 0.196 Uiso 1 1 calc R U . . .
H38C H 0.582305 0.860102 1.548200 0.196 Uiso 1 1 calc R U . . .
C60 C 0.7779(9) 0.5434(8) 0.9231(7) 0.072(2) Uani 0.774(4) 1 d . U P A 1
C17 C 1.1118(9) 0.7296(9) 1.2999(9) 0.110(4) Uani 1 1 d . . . . .
H17 H 1.153746 0.773685 1.320395 0.132 Uiso 1 1 calc R U . . .
C49 C 0.9335(9) 0.5652(8) 0.7128(8) 0.082(4) Uani 0.774(4) 1 d D U P A 1
H49 H 0.971002 0.611888 0.738937 0.099 Uiso 0.774(4) 1 calc R U P A 1
C16 C 1.1286(11) 0.6597(10) 1.2366(10) 0.123(5) Uani 1 1 d . . . . .
H16 H 1.183496 0.657763 1.216936 0.148 Uiso 1 1 calc R U . . .
C66 C 0.4243(11) 0.6400(10) 0.9068(10) 0.143(6) Uani 1 1 d . . . . .
H66A H 0.360148 0.635015 0.886141 0.214 Uiso 1 1 calc R U . . .
H66B H 0.447982 0.693834 0.923669 0.214 Uiso 1 1 calc R U . . .
H66C H 0.431288 0.626504 0.949515 0.214 Uiso 1 1 calc R U . . .
C57 C 0.6437(10) 0.3456(7) 0.8711(9) 0.084(4) Uani 0.774(4) 1 d . U P A 1
H57A H 0.584271 0.350881 0.887664 0.126 Uiso 0.774(4) 1 calc R U P A 1
H57B H 0.687596 0.335537 0.906706 0.126 Uiso 0.774(4) 1 calc R U P A 1
H57C H 0.640069 0.302120 0.820972 0.126 Uiso 0.774(4) 1 calc R U P A 1
C46 C 0.8312(12) 0.4258(8) 0.6353(8) 0.086(4) Uani 0.774(4) 1 d . . P A 1
C45 C 0.8027(9) 0.4878(7) 0.7018(7) 0.073(3) Uani 0.774(4) 1 d . . P A 1
C47 C 0.9145(11) 0.4383(8) 0.6095(8) 0.115(7) Uani 0.774(4) 1 d D . P A 1
H47 H 0.932966 0.398949 0.565752 0.138 Uiso 0.774(4) 1 calc R U P A 1
C59 C 0.7429(10) 0.4722(8) 0.9187(8) 0.078(3) Uani 0.774(4) 1 d . U P A 1
H59 H 0.770984 0.457300 0.956023 0.094 Uiso 0.774(4) 1 calc R U P A 1
O21 O 1.2637(9) 0.6938(9) 0.7479(12) 0.126(4) Uani 0.605(6) 1 d D U P B 1
O24 O 1.1183(12) 0.6553(11) 0.6812(12) 0.148(6) Uani 0.605(6) 1 d D U P B 1
O23 O 1.1498(17) 0.7329(13) 0.8179(14) 0.167(6) Uani 0.605(6) 1 d D U P B 1
O23A O 1.1200(18) 0.7051(18) 0.7449(18) 0.151(6) Uani 0.395(6) 1 d D U P B 2
Cl2A Cl 1.1744(9) 0.7018(8) 0.8134(10) 0.148(4) Uani 0.395(6) 1 d D U P B 2
O22A O 1.1100(18) 0.6650(16) 0.8324(19) 0.171(7) Uani 0.395(6) 1 d D U P B 2
O21A O 1.1835(17) 0.7819(12) 0.8669(16) 0.155(8) Uani 0.395(6) 1 d D U P B 2
O24A O 1.2614(15) 0.6754(17) 0.8013(19) 0.159(6) Uani 0.395(6) 1 d D U P B 2
O17A O 0.716(3) 0.177(2) 0.7563(11) 0.087(8) Uani 0.286(10) 1 d D U P C 2
O19A O 0.7515(17) 0.159(2) 0.6491(19) 0.104(6) Uani 0.286(10) 1 d D U P C 2
O18A O 0.675(2) 0.0554(14) 0.6422(18) 0.116(7) Uani 0.286(10) 1 d D U P C 2
O20A O 0.5937(18) 0.161(2) 0.6501(18) 0.107(7) Uani 0.286(10) 1 d D U P C 2
O10 O 0.7509(6) 0.5710(4) 0.8789(5) 0.062(2) Uani 0.774(4) 1 d . . P A 1
N77 N 0.712(3) 0.577(2) 0.905(2) 0.071(2) Uiso 0.226(4) 1 d . U P A 2
N80 N 0.869(3) 0.628(2) 0.986(2) 0.071(2) Uiso 0.226(4) 1 d . U P A 2
C77 C 0.641(4) 0.384(3) 0.808(3) 0.084(6) Uiso 0.226(4) 1 d . U P A 2
H77A H 0.626838 0.343583 0.823324 0.127 Uiso 0.226(4) 1 calc R U P A 2
H77B H 0.624069 0.364409 0.753083 0.127 Uiso 0.226(4) 1 calc R U P A 2
H77C H 0.705879 0.398968 0.821240 0.127 Uiso 0.226(4) 1 calc R U P A 2
O9B O 0.593(2) 0.449(2) 0.844(2) 0.078(4) Uiso 0.226(4) 1 d . U P A 2
C80 C 0.6404(15) 0.5756(17) 1.0064(15) 0.070(2) Uiso 0.226(4) 1 d G U P A 2
H80 H 0.583066 0.556487 0.976422 0.085 Uiso 0.226(4) 1 calc R U P A 2
C78 C 0.7134(19) 0.5848(18) 0.9738(11) 0.071(2) Uiso 0.226(4) 1 d G U P A 2
C79 C 0.7974(16) 0.6127(18) 1.0176(15) 0.071(2) Uiso 0.226(4) 1 d G U P A 2
C81 C 0.8083(15) 0.6314(17) 1.0941(14) 0.071(2) Uiso 0.226(4) 1 d G U P A 2
H81 H 0.865718 0.650428 1.124020 0.085 Uiso 0.226(4) 1 calc R U P A 2
CXE C 0.735(2) 0.6221(18) 1.1267(11) 0.071(2) Uiso 0.226(4) 1 d G U P A 2
HXE H 0.742831 0.634898 1.178949 0.085 Uiso 0.226(4) 1 calc R U P A 2
CXF C 0.6514(16) 0.5942(18) 1.0829(15) 0.070(2) Uiso 0.226(4) 1 d G U P A 2
HXF H 0.601505 0.587927 1.105150 0.084 Uiso 0.226(4) 1 calc R U P A 2
Cl3 Cl 1.2168(7) 0.7015(5) 0.9841(6) 0.184(4) Uani 0.605(6) 1 d . . P B 1
Cl6 Cl 1.0959(11) 0.5826(8) 0.9697(8) 0.305(10) Uani 0.605(6) 1 d . . P B 1
C82 C 1.158(2) 0.6139(18) 0.9280(16) 0.198(19) Uani 0.605(6) 1 d . . P B 1
H82A H 1.119760 0.619147 0.885949 0.238 Uiso 0.605(6) 1 calc R U P B 1
H82B H 1.201972 0.574540 0.905902 0.238 Uiso 0.605(6) 1 calc R U P B 1
Cl83 Cl 0.5674(10) 0.5278(9) 1.0497(9) 0.203(6) Uiso 0.4 1 d D . P D 1
C84 C 0.6259(12) 0.6019(12) 1.0613(16) 0.054(10) Uiso 0.2 1 d D . P D 1
H84A H 0.584284 0.644563 1.071990 0.065 Uiso 0.2 1 calc R U P D 1
H84B H 0.643754 0.590904 1.011700 0.065 Uiso 0.2 1 calc R U P D 1
Cl85 Cl 0.7137(9) 0.6373(8) 1.1207(8) 0.173(5) Uiso 0.4 1 d D . P D 1
C83 C 0.6583(14) 0.5602(13) 1.106(2) 0.16(3) Uiso 0.2 1 d D . P D 1
H83A H 0.645222 0.566212 1.155287 0.191 Uiso 0.2 1 calc R U P D 1
H83B H 0.700421 0.518044 1.089159 0.191 Uiso 0.2 1 calc R U P D 1

loop_
_atom_site_aniso_label
_atom_site_aniso_U_11
_atom_site_aniso_U_22
_atom_site_aniso_U_33
_atom_site_aniso_U_23
_atom_site_aniso_U_13
_atom_site_aniso_U_12
Ru1 0.0650(5) 0.0590(4) 0.0525(4) 0.0291(3) 0.0210(3) 0.0129(3)
Ru4 0.0636(5) 0.0566(4) 0.0542(4) 0.0281(3) 0.0246(3) 0.0152(3)
Ru2 0.0681(5) 0.0742(5) 0.0837(5) 0.0504(5) 0.0249(4) 0.0168(4)
Ru3 0.0842(6) 0.0600(5) 0.0775(5) 0.0283(4) 0.0009(4) -0.0052(4)
S4 0.0631(13) 0.0578(12) 0.0528(11) 0.0255(10) 0.0116(10) 0.0044(10)
S1 0.0743(15) 0.0589(13) 0.0591(13) 0.0312(11) 0.0211(11) 0.0158(11)
S6 0.0764(16) 0.0584(13) 0.0549(12) 0.0220(10) 0.0221(11) 0.0134(11)
S2 0.099(2) 0.0663(14) 0.0527(13) 0.0257(11) 0.0245(13) 0.0147(13)
Cl1 0.0819(18) 0.099(2) 0.0966(19) 0.0524(17) 0.0328(15) 0.0085(15)
S3 0.112(3) 0.0748(18) 0.106(2) 0.0340(17) 0.0221(19) 0.0055(17)
S5 0.099(3) 0.066(2) 0.083(2) 0.0207(18) 0.020(2) 0.0089(19)
Cl2 0.068(3) 0.082(3) 0.178(6) 0.075(4) 0.011(4) 0.003(3)
O15 0.058(4) 0.063(3) 0.055(3) 0.028(3) 0.021(3) 0.013(3)
O2 0.065(4) 0.059(3) 0.060(3) 0.030(3) 0.018(3) 0.008(3)
O4 0.069(4) 0.070(4) 0.056(3) 0.035(3) 0.016(3) 0.010(3)
O14 0.076(4) 0.071(4) 0.059(4) 0.031(3) 0.023(3) 0.023(3)
O3 0.074(4) 0.067(4) 0.059(4) 0.031(3) 0.024(3) 0.017(3)
O16 0.078(4) 0.070(4) 0.061(4) 0.034(3) 0.036(3) 0.015(3)
O13 0.079(4) 0.059(4) 0.067(4) 0.033(3) 0.028(3) 0.005(3)
O8 0.087(5) 0.103(5) 0.073(4) 0.054(4) 0.030(4) 0.016(4)
N11 0.058(4) 0.054(4) 0.060(4) 0.025(3) 0.020(3) 0.019(3)
O1 0.075(4) 0.063(4) 0.057(3) 0.031(3) 0.024(3) 0.009(3)
N2 0.066(5) 0.068(5) 0.060(4) 0.038(4) 0.027(4) 0.020(4)
N3 0.069(5) 0.050(4) 0.058(4) 0.027(3) 0.013(4) 0.005(3)
O5 0.068(4) 0.083(5) 0.099(5) 0.059(4) 0.020(4) 0.008(3)
O11 0.099(6) 0.064(4) 0.073(4) 0.020(3) -0.002(4) -0.016(4)
O7 0.071(4) 0.071(4) 0.082(4) 0.039(4) 0.019(3) 0.020(3)
N8 0.059(4) 0.055(4) 0.050(4) 0.028(3) 0.016(3) 0.012(3)
N7 0.061(4) 0.050(4) 0.062(4) 0.020(3) 0.008(3) 0.002(3)
O12 0.110(6) 0.090(5) 0.088(5) 0.047(4) 0.004(5) -0.029(5)
O6 0.073(4) 0.100(5) 0.095(5) 0.063(4) 0.018(4) 0.010(4)
N12 0.091(6) 0.062(5) 0.062(5) 0.027(4) 0.035(4) 0.027(4)
N1 0.061(4) 0.054(4) 0.057(4) 0.025(3) 0.015(3) 0.011(3)
O17 0.078(9) 0.104(9) 0.106(7) 0.071(6) 0.037(5) 0.014(6)
O9 0.077(5) 0.058(4) 0.077(5) 0.026(4) 0.020(4) 0.001(4)
C7 0.071(6) 0.059(5) 0.064(5) 0.037(5) 0.019(5) 0.008(4)
N4 0.088(6) 0.069(5) 0.069(5) 0.032(4) 0.005(5) -0.006(4)
C51 0.060(5) 0.058(5) 0.062(5) 0.033(4) 0.029(4) 0.023(4)
C52 0.083(7) 0.058(5) 0.073(6) 0.041(5) 0.037(5) 0.025(5)
C73 0.055(5) 0.058(5) 0.061(5) 0.026(4) 0.020(4) 0.005(4)
C74 0.054(5) 0.066(5) 0.067(5) 0.024(5) 0.026(4) 0.015(4)
N5 0.072(5) 0.059(5) 0.128(8) 0.048(5) 0.042(5) 0.015(4)
C25 0.066(6) 0.078(6) 0.064(6) 0.037(5) 0.018(5) 0.021(5)
C1 0.056(5) 0.065(5) 0.056(5) 0.032(4) 0.012(4) 0.013(4)
C32 0.080(6) 0.054(5) 0.040(4) 0.022(4) -0.003(4) 0.009(4)
C27 0.068(6) 0.073(6) 0.059(5) 0.033(5) 0.014(5) 0.010(5)
C12 0.067(6) 0.064(5) 0.069(6) 0.035(5) 0.021(5) 0.019(4)
C28 0.080(7) 0.095(7) 0.061(6) 0.042(5) 0.019(5) 0.006(6)
C2 0.056(5) 0.054(5) 0.062(5) 0.027(4) 0.017(4) 0.011(4)
C70 0.086(7) 0.084(7) 0.072(6) 0.048(6) 0.048(6) 0.044(6)
C3 0.071(6) 0.078(6) 0.053(5) 0.033(5) 0.014(4) 0.017(5)
C20 0.065(6) 0.068(6) 0.061(5) 0.033(5) 0.009(4) -0.008(5)
C22 0.064(6) 0.052(5) 0.062(5) 0.028(4) 0.001(4) 0.002(4)
C26 0.066(6) 0.101(8) 0.069(6) 0.044(6) 0.024(5) 0.028(6)
C56 0.053(5) 0.074(6) 0.066(6) 0.037(5) 0.013(4) 0.011(4)
C4 0.097(8) 0.078(7) 0.047(5) 0.026(5) 0.021(5) 0.013(6)
C21 0.071(6) 0.058(5) 0.061(5) 0.033(4) 0.003(5) -0.002(4)
N9 0.059(6) 0.043(5) 0.084(7) 0.025(5) 0.005(5) 0.001(4)
C69 0.079(7) 0.075(7) 0.077(6) 0.051(6) 0.036(6) 0.025(6)
C6 0.070(6) 0.072(6) 0.064(6) 0.037(5) 0.019(5) 0.012(5)
C23 0.071(6) 0.069(6) 0.074(6) 0.027(5) 0.014(5) 0.012(5)
C24 0.087(8) 0.091(8) 0.101(8) 0.045(7) 0.031(6) 0.039(6)
C68 0.084(7) 0.067(6) 0.093(7) 0.046(6) 0.052(6) 0.021(5)
C8 0.092(8) 0.064(6) 0.073(6) 0.041(5) 0.020(6) 0.005(5)
C40 0.055(5) 0.063(5) 0.056(5) 0.024(4) 0.017(4) 0.016(4)
C5 0.086(7) 0.072(6) 0.055(5) 0.021(5) 0.014(5) 0.013(5)
C75 0.065(6) 0.072(6) 0.067(6) 0.024(5) 0.030(5) 0.007(5)
O19 0.080(6) 0.104(7) 0.105(7) 0.046(6) 0.046(5) 0.025(6)
C39 0.064(6) 0.062(5) 0.054(5) 0.018(4) 0.010(4) 0.017(4)
C19 0.086(7) 0.068(6) 0.069(6) 0.031(5) 0.021(5) -0.006(5)
C18 0.050(5) 0.080(7) 0.109(8) 0.056(6) 0.035(5) 0.017(5)
C53 0.093(8) 0.096(8) 0.100(8) 0.067(7) 0.068(7) 0.061(7)
C33 0.080(7) 0.105(8) 0.088(7) 0.062(7) 0.026(6) 0.028(6)
C11 0.065(6) 0.075(7) 0.106(8) 0.053(6) 0.027(6) 0.010(5)
C41 0.091(7) 0.085(7) 0.051(5) 0.025(5) 0.018(5) 0.015(6)
C54 0.067(7) 0.110(9) 0.110(9) 0.069(8) 0.034(7) 0.026(6)
C72 0.062(6) 0.087(7) 0.080(6) 0.040(6) 0.026(5) 0.030(5)
C63 0.069(7) 0.103(9) 0.107(9) 0.069(8) -0.011(7) -0.012(6)
C71 0.116(10) 0.111(9) 0.092(8) 0.067(7) 0.034(7) 0.054(8)
C30 0.091(8) 0.087(7) 0.078(7) 0.040(6) 0.035(6) 0.021(6)
C76 0.085(7) 0.093(7) 0.072(6) 0.041(6) 0.035(6) 0.013(6)
C44 0.090(8) 0.075(7) 0.074(7) 0.023(6) 0.023(6) 0.004(6)
C31 0.075(7) 0.095(8) 0.069(6) 0.037(6) 0.015(5) 0.020(6)
C29 0.090(8) 0.106(9) 0.128(10) 0.079(8) 0.045(7) 0.022(7)
C43 0.118(10) 0.088(8) 0.053(6) 0.013(6) 0.016(6) -0.002(7)
C55 0.073(7) 0.105(8) 0.102(8) 0.064(7) 0.014(6) 0.028(6)
N6 0.137(9) 0.062(6) 0.124(9) 0.027(6) 0.050(7) 0.009(6)
C37 0.068(7) 0.103(9) 0.103(9) 0.043(7) 0.046(7) 0.016(6)
C34 0.076(7) 0.089(8) 0.104(9) 0.039(7) 0.010(6) 0.006(6)
C35 0.064(7) 0.066(6) 0.120(10) 0.040(7) 0.008(6) 0.000(5)
C42 0.117(10) 0.123(11) 0.076(8) 0.051(8) 0.026(7) 0.026(8)
C9 0.069(7) 0.072(6) 0.097(8) 0.047(6) 0.002(6) -0.009(5)
C14 0.124(11) 0.072(7) 0.119(10) 0.047(7) 0.056(9) 0.029(7)
C10 0.072(7) 0.085(8) 0.121(10) 0.062(8) 0.021(7) 0.004(6)
C67 0.102(9) 0.075(7) 0.124(10) 0.055(7) 0.051(8) 0.012(6)
C48 0.062(8) 0.139(12) 0.089(9) 0.075(9) 0.028(7) 0.006(8)
C65 0.129(12) 0.080(8) 0.114(11) 0.047(8) 0.056(10) 0.010(8)
C64 0.102(10) 0.104(10) 0.097(9) 0.043(8) 0.015(8) 0.002(8)
C61 0.090(7) 0.075(7) 0.083(7) 0.037(6) 0.008(6) 0.014(6)
O18 0.103(8) 0.140(9) 0.125(8) 0.033(7) 0.045(7) -0.024(7)
N10 0.112(10) 0.074(8) 0.079(8) 0.014(6) 0.027(7) 0.022(7)
C58 0.083(5) 0.067(5) 0.081(5) 0.035(4) 0.019(4) 0.002(4)
O22 0.093(7) 0.089(7) 0.206(10) 0.088(7) 0.021(7) 0.001(6)
C15 0.174(16) 0.103(11) 0.157(14) 0.075(10) 0.099(13) 0.059(11)
C62 0.130(12) 0.121(11) 0.117(11) 0.073(9) -0.038(9) -0.040(9)
C50 0.065(8) 0.067(8) 0.091(10) 0.007(7) 0.028(7) 0.015(6)
C36 0.069(7) 0.100(9) 0.106(9) 0.029(8) 0.019(7) 0.001(6)
O20 0.116(8) 0.108(7) 0.121(7) 0.069(6) 0.047(6) 0.043(6)
C13 0.110(10) 0.091(8) 0.105(9) 0.058(7) 0.041(8) 0.037(7)
C38 0.108(11) 0.148(13) 0.113(11) 0.020(9) 0.064(9) 0.001(9)
C60 0.074(4) 0.074(4) 0.073(4) 0.034(3) 0.019(3) 0.014(3)
C17 0.100(10) 0.119(11) 0.134(12) 0.068(10) 0.045(9) 0.037(8)
C49 0.072(9) 0.089(9) 0.105(10) 0.056(8) 0.026(7) 0.003(7)
C16 0.116(11) 0.137(13) 0.158(14) 0.087(12) 0.073(11) 0.038(10)
C66 0.125(13) 0.147(14) 0.160(15) 0.058(12) 0.058(12) 0.006(11)
C57 0.101(9) 0.063(7) 0.105(8) 0.051(6) 0.023(7) 0.000(6)
C46 0.126(13) 0.066(9) 0.070(8) 0.027(7) 0.035(9) 0.032(9)
C45 0.085(9) 0.061(7) 0.074(8) 0.024(6) 0.030(7) 0.021(7)
C47 0.163(18) 0.143(15) 0.082(10) 0.072(11) 0.074(12) 0.106(14)
C59 0.086(6) 0.078(6) 0.077(6) 0.038(5) 0.017(5) 0.004(5)
O21 0.074(7) 0.122(8) 0.203(11) 0.095(8) 0.011(8) -0.012(6)
O24 0.106(9) 0.133(11) 0.194(12) 0.072(10) -0.017(10) 0.007(9)
O23 0.123(9) 0.129(9) 0.221(10) 0.054(9) 0.008(8) 0.012(8)
O23A 0.101(9) 0.119(10) 0.211(11) 0.055(10) 0.002(10) 0.016(9)
Cl2A 0.095(5) 0.118(6) 0.218(8) 0.060(6) 0.019(6) 0.009(5)
O22A 0.122(11) 0.135(11) 0.230(13) 0.054(11) 0.024(11) -0.007(10)
O21A 0.102(12) 0.129(13) 0.212(14) 0.057(12) 0.006(12) -0.015(11)
O24A 0.103(8) 0.132(9) 0.221(11) 0.059(9) 0.008(9) 0.013(8)
O17A 0.079(13) 0.108(15) 0.091(11) 0.051(11) 0.041(10) 0.007(12)
O19A 0.103(11) 0.114(11) 0.112(10) 0.055(10) 0.045(9) 0.029(11)
O18A 0.112(11) 0.112(11) 0.119(11) 0.045(10) 0.020(10) -0.002(10)
O20A 0.087(11) 0.114(11) 0.116(11) 0.044(10) 0.026(10) 0.035(10)
O10 0.068(6) 0.050(4) 0.066(5) 0.024(4) 0.014(4) 0.010(4)
Cl3 0.208(9) 0.120(6) 0.205(9) 0.031(6) 0.102(8) 0.020(6)
Cl6 0.308(17) 0.212(12) 0.255(14) -0.071(10) 0.174(13) -0.078(11)
C82 0.23(4) 0.16(3) 0.11(2) -0.046(18) 0.09(2) -0.10(3)

loop_
_atom_type_symbol
_atom_type_description
_atom_type_scat_dispersion_real
_atom_type_scat_dispersion_imag
_atom_type_scat_source
C C 0.0033 0.0016 'International Tables Vol C Tables 4.2.6.8 and 6.1.1.4'
H H 0.0000 0.0000 'International Tables Vol C Tables 4.2.6.8 and 6.1.1.4'
Cl Cl 0.1484 0.1585 'International Tables Vol C Tables 4.2.6.8 and 6.1.1.4'
N N 0.0061 0.0033 'International Tables Vol C Tables 4.2.6.8 and 6.1.1.4'
O O 0.0106 0.0060 'International Tables Vol C Tables 4.2.6.8 and 6.1.1.4'
Ru Ru -1.2594 0.8363 'International Tables Vol C Tables 4.2.6.8 and 6.1.1.4'
S S 0.1246 0.1234 'International Tables Vol C Tables 4.2.6.8 and 6.1.1.4'

loop_
_geom_angle_atom_site_label_1
_geom_angle_atom_site_label_2
_geom_angle_atom_site_label_3
_geom_angle
_geom_angle_site_symmetry_1
_geom_angle_site_symmetry_3
_geom_angle_publ_flag
O2 Ru1 N3 90.0(3) . . y
O4 Ru1 O2 87.9(2) . . y
O4 Ru1 N3 176.0(2) . . y
O3 Ru1 O2 175.5(2) . . y
O3 Ru1 O4 95.5(3) . . y
O3 Ru1 O1 86.2(2) . . y
O3 Ru1 N3 86.3(3) . . y
O1 Ru1 O2 91.2(2) . . y
O1 Ru1 O4 86.0(2) . . y
O1 Ru1 N3 90.6(3) . . y
N1 Ru1 O2 92.6(2) . . y
N1 Ru1 O4 91.2(3) . . y
N1 Ru1 O3 90.2(3) . . y
N1 Ru1 O1 175.2(3) . . y
N1 Ru1 N3 92.3(3) . . y
O15 Ru4 O14 177.4(2) . . y
O15 Ru4 N11 86.8(2) . . y
O14 Ru4 N11 91.0(3) . . y
O16 Ru4 O15 93.9(2) . . y
O16 Ru4 O14 88.3(2) . . y
O16 Ru4 N11 176.0(3) . . y
O13 Ru4 O15 89.2(2) . . y
O13 Ru4 O14 92.3(3) . . y
O13 Ru4 O16 88.5(2) . . y
O13 Ru4 N11 87.5(3) . . y
N8 Ru4 O15 88.6(3) . . y
N8 Ru4 O14 90.1(3) . . y
N8 Ru4 O16 88.4(3) . . y
N8 Ru4 O13 176.1(3) . . y
N8 Ru4 N11 95.6(3) . . y
O8 Ru2 O5 89.1(3) . . y
O8 Ru2 O6 86.6(3) . . y
O8 Ru2 N5 175.9(3) . . y
N2 Ru2 O8 91.9(3) . . y
N2 Ru2 O5 177.8(3) . . y
N2 Ru2 O7 89.3(3) . . y
N2 Ru2 O6 90.3(3) . . y
N2 Ru2 N5 92.2(3) . . y
O5 Ru2 O6 91.7(3) . . y
O5 Ru2 N5 86.8(3) . . y
O7 Ru2 O8 93.9(3) . . y
O7 Ru2 O5 88.6(3) . . y
O7 Ru2 O6 179.4(3) . . y
O7 Ru2 N5 86.4(3) . . y
N5 Ru2 O6 93.2(3) . . y
O11 Ru3 N9 85.9(3) . . y
O11 Ru3 O10 175.7(3) . . y
O11 Ru3 N77 161.7(12) . . y
O11 Ru3 O9B 88.6(9) . . y
N7 Ru3 O11 91.7(3) . . y
N7 Ru3 O9 178.8(4) . . y
N7 Ru3 N9 91.8(3) . . y
N7 Ru3 O10 88.2(3) . . y
N7 Ru3 N77 95.6(11) . . y
N7 Ru3 O9B 159.9(10) . . y
O12 Ru3 O11 92.3(3) . . y
O12 Ru3 N7 88.0(3) . . y
O12 Ru3 O9 93.2(4) . . y
O12 Ru3 N9 178.2(4) . . y
O12 Ru3 O10 92.0(3) . . y
O12 Ru3 N77 71.2(12) . . y
O12 Ru3 O9B 71.9(10) . . y
O9 Ru3 O11 88.2(3) . . y
O9 Ru3 N9 86.9(4) . . y
O9 Ru3 O10 91.8(3) . . y
N9 Ru3 O10 89.8(4) . . y
N77 Ru3 O9B 78.8(14) . . y
N8 S4 N7 95.9(4) . . ?
N1 S1 N2 96.5(4) . . ?
N12 S6 N11 100.0(4) . . ?
N4 S2 N3 98.7(4) . . ?
O17 Cl1 O20 109.0(9) . . ?
O19 Cl1 O17 113.6(9) . . ?
O19 Cl1 O18 109.7(8) . . ?
O19 Cl1 O20 109.7(7) . . ?
O18 Cl1 O17 108.0(8) . . ?
O18 Cl1 O20 106.6(9) . . ?
O17A Cl1 O19A 94(2) . . ?
O17A Cl1 O18A 115(2) . . ?
O18A Cl1 O19A 98.7(17) . . ?
O20A Cl1 O17A 125(2) . . ?
O20A Cl1 O19A 111.1(18) . . ?
O20A Cl1 O18A 108.8(18) . . ?
N5 S3 N6 99.2(5) . . ?
N10 S5 N9 101.3(6) . . ?
O22 Cl2 O21 110.8(9) . . ?
O22 Cl2 O24 113.0(11) . . ?
O22 Cl2 O23 108.9(14) . . ?
O21 Cl2 O24 108.2(12) . . ?
O21 Cl2 O23 102.7(13) . . ?
O24 Cl2 O23 112.8(13) . . ?
C73 O15 Ru4 123.8(5) . . ?
C22 O2 Ru1 124.0(6) . . ?
C27 O4 Ru1 122.5(6) . . ?
C70 O14 Ru4 123.9(7) . . ?
C25 O3 Ru1 121.8(6) . . ?
C75 O16 Ru4 123.1(6) . . ?
C68 O13 Ru4 124.2(7) . . ?
C37 O8 Ru2 122.3(7) . . ?
S6 N11 Ru4 118.6(4) . . ?
C51 N11 Ru4 133.9(6) . . ?
C51 N11 S6 107.5(6) . . ?
C20 O1 Ru1 123.7(6) . . ?
S1 N2 Ru2 118.9(4) . . ?
C2 N2 Ru2 131.8(6) . . ?
C2 N2 S1 109.4(6) . . ?
S2 N3 Ru1 120.3(4) . . ?
C7 N3 Ru1 132.7(6) . . ?
C7 N3 S2 106.8(6) . . ?
C30 O5 Ru2 123.2(7) . . ?
C63 O11 Ru3 124.7(7) . . ?
C35 O7 Ru2 123.7(7) . . ?
S4 N8 Ru4 119.6(4) . . ?
C40 N8 Ru4 130.8(6) . . ?
C40 N8 S4 109.4(6) . . ?
S4 N7 Ru3 117.7(4) . . ?
C39 N7 Ru3 133.9(6) . . ?
C39 N7 S4 108.2(6) . . ?
C65 O12 Ru3 125.3(8) . . ?
C32 O6 Ru2 123.6(6) . . ?
C52 N12 S6 107.4(6) . . ?
S1 N1 Ru1 121.3(4) . . ?
C1 N1 Ru1 130.2(6) . . ?
C1 N1 S1 108.3(6) . . ?
C58 O9 Ru3 125.9(8) . . ?
N80 S10B N77 99(2) . . ?
N3 C7 C12 126.9(9) . . ?
N3 C7 C8 113.4(8) . . ?
C12 C7 C8 119.7(9) . . ?
C8 N4 S2 108.0(7) . . ?
N11 C51 C52 111.7(8) . . ?
N11 C51 C56 127.6(8) . . ?
C56 C51 C52 120.7(8) . . ?
N12 C52 C51 113.4(8) . . ?
N12 C52 C53 127.5(9) . . ?
C53 C52 C51 119.0(10) . . ?
O15 C73 C74 124.5(8) . . ?
O15 C73 C72 115.6(7) . . ?
C74 C73 C72 119.9(8) . . ?
C73 C74 H74 115.9 . . ?
C75 C74 C73 128.2(8) . . ?
C75 C74 H74 115.9 . . ?
S3 N5 Ru2 119.4(5) . . ?
C13 N5 Ru2 131.4(8) . . ?
C13 N5 S3 108.6(8) . . ?
O3 C25 C26 125.5(9) . . ?
O3 C25 C24 113.5(10) . . ?
C26 C25 C24 121.0(10) . . ?
N1 C1 C2 113.1(8) . . ?
N1 C1 C6 126.3(8) . . ?
C6 C1 C2 120.5(8) . . ?
O6 C32 C33 110.6(8) . . ?
C31 C32 O6 127.0(9) . . ?
C31 C32 C33 120.5(8) . . ?
O4 C27 C28 116.0(9) . . ?
O4 C27 C26 124.3(9) . . ?
C26 C27 C28 119.6(9) . . ?
C7 C12 H12 121.7 . . ?
C11 C12 C7 116.7(10) . . ?
C11 C12 H12 121.7 . . ?
C27 C28 H28A 109.5 . . ?
C27 C28 H28B 109.5 . . ?
C27 C28 H28C 109.5 . . ?
H28A C28 H28B 109.5 . . ?
H28A C28 H28C 109.5 . . ?
H28B C28 H28C 109.5 . . ?
N2 C2 C1 112.6(8) . . ?
N2 C2 C3 127.2(8) . . ?
C3 C2 C1 120.2(8) . . ?
O14 C70 C69 125.3(9) . . ?
O14 C70 C71 113.4(11) . . ?
C69 C70 C71 121.3(9) . . ?
C2 C3 H3 121.2 . . ?
C4 C3 C2 117.6(8) . . ?
C4 C3 H3 121.2 . . ?
O1 C20 C21 125.7(8) . . ?
O1 C20 C19 114.5(8) . . ?
C21 C20 C19 119.7(8) . . ?
O2 C22 C21 127.1(8) . . ?
O2 C22 C23 112.9(8) . . ?
C21 C22 C23 119.9(8) . . ?
C25 C26 C27 130.1(10) . . ?
C25 C26 H26 115.0 . . ?
C27 C26 H26 115.0 . . ?
C51 C56 H56 121.3 . . ?
C55 C56 C51 117.4(9) . . ?
C55 C56 H56 121.3 . . ?
C3 C4 H4 118.8 . . ?
C3 C4 C5 122.5(9) . . ?
C5 C4 H4 118.8 . . ?
C20 C21 H21 117.5 . . ?
C22 C21 C20 125.1(8) . . ?
C22 C21 H21 117.5 . . ?
S5 N9 Ru3 122.2(5) . . ?
C45 N9 Ru3 133.5(8) . . ?
C45 N9 S5 103.7(8) . . ?
C70 C69 H69 115.8 . . ?
C68 C69 C70 128.3(9) . . ?
C68 C69 H69 115.8 . . ?
C1 C6 H6 121.0 . . ?
C5 C6 C1 118.1(9) . . ?
C5 C6 H6 121.0 . . ?
C22 C23 H23A 109.5 . . ?
C22 C23 H23B 109.5 . . ?
C22 C23 H23C 109.5 . . ?
H23A C23 H23B 109.5 . . ?
H23A C23 H23C 109.5 . . ?
H23B C23 H23C 109.5 . . ?
C25 C24 H24A 109.5 . . ?
C25 C24 H24B 109.5 . . ?
C25 C24 H24C 109.5 . . ?
H24A C24 H24B 109.5 . . ?
H24A C24 H24C 109.5 . . ?
H24B C24 H24C 109.5 . . ?
O13 C68 C69 124.9(10) . . ?
O13 C68 C67 113.6(10) . . ?
C69 C68 C67 121.6(9) . . ?
C7 C8 C9 119.0(9) . . ?
N4 C8 C7 113.2(9) . . ?
N4 C8 C9 127.9(10) . . ?
N8 C40 C39 111.6(7) . . ?
N8 C40 C41 125.6(9) . . ?
C39 C40 C41 122.8(9) . . ?
C4 C5 H5 119.5 . . ?
C6 C5 C4 121.0(10) . . ?
C6 C5 H5 119.5 . . ?
O16 C75 C74 125.8(8) . . ?
O16 C75 C76 115.3(9) . . ?
C74 C75 C76 119.0(9) . . ?
N7 C39 C40 114.8(8) . . ?
N7 C39 C44 125.6(9) . . ?
C40 C39 C44 119.6(9) . . ?
C20 C19 H19A 109.5 . . ?
C20 C19 H19B 109.5 . . ?
C20 C19 H19C 109.5 . . ?
H19A C19 H19B 109.5 . . ?
H19A C19 H19C 109.5 . . ?
H19B C19 H19C 109.5 . . ?
C13 C18 H18 120.0 . . ?
C17 C18 H18 120.0 . . ?
C17 C18 C13 120.1(12) . . ?
C52 C53 H53 120.0 . . ?
C54 C53 C52 120.0(10) . . ?
C54 C53 H53 120.0 . . ?
C32 C33 H33A 109.5 . . ?
C32 C33 H33B 109.5 . . ?
C32 C33 H33C 109.5 . . ?
H33A C33 H33B 109.5 . . ?
H33A C33 H33C 109.5 . . ?
H33B C33 H33C 109.5 . . ?
C12 C11 H11 118.7 . . ?
C10 C11 C12 122.6(11) . . ?
C10 C11 H11 118.7 . . ?
C40 C41 H41 121.8 . . ?
C42 C41 C40 116.3(11) . . ?
C42 C41 H41 121.8 . . ?
C53 C54 H54 119.7 . . ?
C53 C54 C55 120.6(11) . . ?
C55 C54 H54 119.7 . . ?
C73 C72 H72A 109.5 . . ?
C73 C72 H72B 109.5 . . ?
C73 C72 H72C 109.5 . . ?
H72A C72 H72B 109.5 . . ?
H72A C72 H72C 109.5 . . ?
H72B C72 H72C 109.5 . . ?
O11 C63 C64 124.3(11) . . ?
O11 C63 C62 112.8(11) . . ?
C64 C63 C62 122.9(10) . . ?
C70 C71 H71A 109.5 . . ?
C70 C71 H71B 109.5 . . ?
C70 C71 H71C 109.5 . . ?
H71A C71 H71B 109.5 . . ?
H71A C71 H71C 109.5 . . ?
H71B C71 H71C 109.5 . . ?
O5 C30 C31 125.7(10) . . ?
O5 C30 C29 111.2(10) . . ?
C31 C30 C29 123.0(11) . . ?
C75 C76 H76A 109.5 . . ?
C75 C76 H76B 109.5 . . ?
C75 C76 H76C 109.5 . . ?
H76A C76 H76B 109.5 . . ?
H76A C76 H76C 109.5 . . ?
H76B C76 H76C 109.5 . . ?
C39 C44 H44 121.3 . . ?
C43 C44 C39 117.4(10) . . ?
C43 C44 H44 121.3 . . ?
C32 C31 C30 127.7(10) . . ?
C32 C31 H31 116.2 . . ?
C30 C31 H31 116.2 . . ?
C30 C29 H29A 109.5 . . ?
C30 C29 H29B 109.5 . . ?
C30 C29 H29C 109.5 . . ?
H29A C29 H29B 109.5 . . ?
H29A C29 H29C 109.5 . . ?
H29B C29 H29C 109.5 . . ?
C44 C43 H43 119.1 . . ?
C44 C43 C42 121.7(10) . . ?
C42 C43 H43 119.1 . . ?
C56 C55 C54 122.2(11) . . ?
C56 C55 H55 118.9 . . ?
C54 C55 H55 118.9 . . ?
C14 N6 S3 106.8(8) . . ?
O8 C37 C36 126.3(11) . . ?
O8 C37 C38 112.0(12) . . ?
C36 C37 C38 121.7(12) . . ?
H34A C34 H34B 109.5 . . ?
H34A C34 H34C 109.5 . . ?
H34B C34 H34C 109.5 . . ?
C35 C34 H34A 109.5 . . ?
C35 C34 H34B 109.5 . . ?
C35 C34 H34C 109.5 . . ?
O7 C35 C34 115.2(11) . . ?
O7 C35 C36 124.5(11) . . ?
C36 C35 C34 120.1(11) . . ?
C41 C42 C43 122.2(11) . . ?
C41 C42 H42 118.9 . . ?
C43 C42 H42 118.9 . . ?
C8 C9 H9 120.9 . . ?
C10 C9 C8 118.1(11) . . ?
C10 C9 H9 120.9 . . ?
N6 C14 C13 113.0(12) . . ?
C15 C14 N6 124.4(13) . . ?
C15 C14 C13 122.6(14) . . ?
C11 C10 H10 118.1 . . ?
C9 C10 C11 123.7(11) . . ?
C9 C10 H10 118.1 . . ?
C68 C67 H67A 109.5 . . ?
C68 C67 H67B 109.5 . . ?
C68 C67 H67C 109.5 . . ?
H67A C67 H67B 109.5 . . ?
H67A C67 H67C 109.5 . . ?
H67B C67 H67C 109.5 . . ?
C49 C48 H48 119.9 . . ?
C47 C48 H48 119.9 . . ?
C47 C48 C49 120.2(12) . . ?
O12 C65 C64 126.8(12) . . ?
O12 C65 C66 118.1(13) . . ?
C64 C65 C66 115.1(11) . . ?
C63 C64 C65 126.0(12) . . ?
C63 C64 H64 117.0 . . ?
C65 C64 H64 117.0 . . ?
H61A C61 H61B 109.5 . . ?
H61A C61 H61C 109.5 . . ?
H61B C61 H61C 109.5 . . ?
C60 C61 H61A 109.5 . . ?
C60 C61 H61B 109.5 . . ?
C60 C61 H61C 109.5 . . ?
C46 N10 S5 108.1(10) . . ?
O9 C58 C57 113.8(11) . . ?
O9 C58 C59 123.4(12) . . ?
C59 C58 C57 122.9(10) . . ?
C14 C15 H15 121.7 . . ?
C14 C15 C16 116.6(14) . . ?
C16 C15 H15 121.7 . . ?
C63 C62 H62A 109.5 . . ?
C63 C62 H62B 109.5 . . ?
C63 C62 H62C 109.5 . . ?
H62A C62 H62B 109.5 . . ?
H62A C62 H62C 109.5 . . ?
H62B C62 H62C 109.5 . . ?
C49 C50 H50 121.0 . . ?
C49 C50 C45 117.9(12) . . ?
C45 C50 H50 121.0 . . ?
C37 C36 C35 128.6(11) . . ?
C37 C36 H36 115.7 . . ?
C35 C36 H36 115.7 . . ?
N5 C13 C18 128.8(11) . . ?
N5 C13 C14 111.9(12) . . ?
C18 C13 C14 119.2(12) . . ?
C37 C38 H38A 109.5 . . ?
C37 C38 H38B 109.5 . . ?
C37 C38 H38C 109.5 . . ?
H38A C38 H38B 109.5 . . ?
H38A C38 H38C 109.5 . . ?
H38B C38 H38C 109.5 . . ?
C59 C60 C61 121.7(12) . . ?
O10 C60 C61 114.0(12) . . ?
O10 C60 C59 124.2(13) . . ?
C18 C17 H17 120.5 . . ?
C18 C17 C16 119.0(14) . . ?
C16 C17 H17 120.5 . . ?
C48 C49 H49 117.6 . . ?
C50 C49 C48 124.7(13) . . ?
C50 C49 H49 117.6 . . ?
C15 C16 C17 122.4(13) . . ?
C15 C16 H16 118.8 . . ?
C17 C16 H16 118.8 . . ?
C65 C66 H66A 109.5 . . ?
C65 C66 H66B 109.5 . . ?
C65 C66 H66C 109.5 . . ?
H66A C66 H66B 109.5 . . ?
H66A C66 H66C 109.5 . . ?
H66B C66 H66C 109.5 . . ?
C58 C57 H57A 109.5 . . ?
C58 C57 H57B 109.5 . . ?
C58 C57 H57C 109.5 . . ?
H57A C57 H57B 109.5 . . ?
H57A C57 H57C 109.5 . . ?
H57B C57 H57C 109.5 . . ?
N10 C46 C45 114.0(14) . . ?
N10 C46 C47 126.5(12) . . ?
C45 C46 C47 119.4(14) . . ?
N9 C45 C50 129.1(11) . . ?
N9 C45 C46 112.8(12) . . ?
C50 C45 C46 118.1(13) . . ?
C48 C47 C46 119.5(13) . . ?
C48 C47 H47 120.3 . . ?
C46 C47 H47 120.3 . . ?
C58 C59 C60 129.5(13) . . ?
C58 C59 H59 115.3 . . ?
C60 C59 H59 115.3 . . ?
O22A Cl2A O23A 98.9(17) . . ?
O22A Cl2A O21A 107.5(18) . . ?
O22A Cl2A O24A 124(2) . . ?
O21A Cl2A O23A 102.3(18) . . ?
O24A Cl2A O23A 113(2) . . ?
O24A Cl2A O21A 108.6(17) . . ?
C60 O10 Ru3 124.5(9) . . ?
S10B N77 Ru3 108(2) . . ?
C78 N77 Ru3 144(3) . . ?
C78 N77 S10B 105(3) . . ?
C79 N80 S10B 103(3) . . ?
H77A C77 H77B 109.5 . . ?
H77A C77 H77C 109.5 . . ?
H77B C77 H77C 109.5 . . ?
O9B C77 H77A 109.5 . . ?
O9B C77 H77B 109.5 . . ?
O9B C77 H77C 109.5 . . ?
C77 O9B Ru3 100(3) . . ?
C78 C80 H80 120.0 . . ?
C78 C80 CXF 120.0 . . ?
CXF C80 H80 120.0 . . ?
N77 C78 C80 127(3) . . ?
N77 C78 C79 112(3) . . ?
C80 C78 C79 120.0 . . ?
C78 C79 N80 120(3) . . ?
C81 C79 N80 120(3) . . ?
C81 C79 C78 120.0 . . ?
C79 C81 H81 120.0 . . ?
C79 C81 CXE 120.0 . . ?
CXE C81 H81 120.0 . . ?
C81 CXE HXE 120.0 . . ?
CXF CXE C81 120.0 . . ?
CXF CXE HXE 120.0 . . ?
C80 CXF HXF 120.0 . . ?
CXE CXF C80 120.0 . . ?
CXE CXF HXF 120.0 . . ?
Cl3 C82 H82A 108.5 . . ?
Cl3 C82 H82B 108.5 . . ?
Cl6 C82 Cl3 114.9(15) . . ?
Cl6 C82 H82A 108.5 . . ?
Cl6 C82 H82B 108.5 . . ?
H82A C82 H82B 107.5 . . ?
C84 Cl83 C83 55.1(19) . . ?
Cl83 C84 H84A 106.1 . . ?
Cl83 C84 H84B 106.1 . . ?
Cl83 C84 Cl85 124.8(19) . . ?
H84A C84 H84B 106.3 . . ?
Cl85 C84 H84A 106.1 . . ?
Cl85 C84 H84B 106.1 . . ?
C84 Cl85 C83 55.1(19) . . ?
Cl83 C83 H83A 106.1 . . ?
Cl83 C83 H83B 106.1 . . ?
Cl85 C83 Cl83 124.8(19) . . ?
Cl85 C83 H83A 106.1 . . ?
Cl85 C83 H83B 106.1 . . ?
H83A C83 H83B 106.3 . . ?

loop_
_geom_bond_atom_site_label_1
_geom_bond_atom_site_label_2
_geom_bond_distance
_geom_bond_site_symmetry_2
_geom_bond_publ_flag
Ru1 O2 2.017(6) . y
Ru1 O4 2.002(6) . y
Ru1 O3 1.996(6) . y
Ru1 O1 1.998(5) . y
Ru1 N3 2.047(7) . y
Ru1 N1 1.988(7) . y
Ru4 O15 2.010(6) . y
Ru4 O14 2.012(6) . y
Ru4 O16 2.009(5) . y
Ru4 O13 1.997(6) . y
Ru4 N11 2.051(7) . y
Ru4 N8 1.987(7) . y
Ru2 O8 2.015(7) . y
Ru2 N2 1.996(7) . y
Ru2 O5 2.019(6) . y
Ru2 O7 2.003(7) . y
Ru2 O6 2.049(7) . y
Ru2 N5 2.022(9) . y
Ru3 O11 2.023(7) . y
Ru3 N7 1.970(7) . y
Ru3 O12 1.953(10) . y
Ru3 O9 1.989(9) . y
Ru3 N9 2.036(10) . y
Ru3 O10 2.055(9) . y
Ru3 N77 2.09(4) . y
Ru3 O9B 2.22(3) . y
S4 N8 1.650(6) . ?
S4 N7 1.668(7) . ?
S1 N2 1.662(7) . ?
S1 N1 1.657(7) . ?
S6 N11 1.639(7) . ?
S6 N12 1.590(8) . ?
S2 N3 1.644(7) . ?
S2 N4 1.618(9) . ?
Cl1 O17 1.454(11) . ?
Cl1 O19 1.409(10) . ?
Cl1 O18 1.416(13) . ?
Cl1 O20 1.458(11) . ?
Cl1 O17A 1.452(18) . ?
Cl1 O19A 1.49(2) . ?
Cl1 O18A 1.46(2) . ?
Cl1 O20A 1.38(2) . ?
S3 N5 1.615(9) . ?
S3 N6 1.625(11) . ?
S5 N9 1.686(10) . ?
S5 N10 1.600(13) . ?
Cl2 O22 1.364(13) . ?
Cl2 O21 1.420(14) . ?
Cl2 O24 1.457(18) . ?
Cl2 O23 1.49(2) . ?
O15 C73 1.282(10) . ?
O2 C22 1.263(10) . ?
O4 C27 1.273(11) . ?
O14 C70 1.281(11) . ?
O3 C25 1.278(11) . ?
O16 C75 1.283(11) . ?
O13 C68 1.301(11) . ?
O8 C37 1.304(13) . ?
N11 C51 1.356(11) . ?
O1 C20 1.286(10) . ?
N2 C2 1.364(11) . ?
N3 C7 1.339(11) . ?
O5 C30 1.339(13) . ?
O11 C63 1.2960(10) . ?
O7 C35 1.277(12) . ?
N8 C40 1.375(11) . ?
N7 C39 1.347(11) . ?
O12 C65 1.2671(10) . ?
O6 C32 1.313(10) . ?
N12 C52 1.369(13) . ?
N1 C1 1.384(11) . ?
O9 C58 1.2719(10) . ?
S10B N77 1.79(4) . ?
S10B N80 1.61(4) . ?
C7 C12 1.407(12) . ?
C7 C8 1.418(14) . ?
N4 C8 1.332(12) . ?
C51 C52 1.428(12) . ?
C51 C56 1.390(13) . ?
C52 C53 1.403(14) . ?
C73 C74 1.414(12) . ?
C73 C72 1.470(12) . ?
C74 H74 0.9500 . ?
C74 C75 1.392(13) . ?
N5 C13 1.331(14) . ?
C25 C26 1.384(15) . ?
C25 C24 1.488(14) . ?
C1 C2 1.410(11) . ?
C1 C6 1.392(13) . ?
C32 C33 1.514(14) . ?
C32 C31 1.301(14) . ?
C27 C28 1.497(14) . ?
C27 C26 1.396(14) . ?
C12 H12 0.9500 . ?
C12 C11 1.367(13) . ?
C28 H28A 0.9800 . ?
C28 H28B 0.9800 . ?
C28 H28C 0.9800 . ?
C2 C3 1.403(12) . ?
C70 C69 1.384(15) . ?
C70 C71 1.486(15) . ?
C3 H3 0.9500 . ?
C3 C4 1.345(13) . ?
C20 C21 1.397(13) . ?
C20 C19 1.505(12) . ?
C22 C21 1.385(12) . ?
C22 C23 1.525(13) . ?
C26 H26 0.9500 . ?
C56 H56 0.9500 . ?
C56 C55 1.368(14) . ?
C4 H4 0.9500 . ?
C4 C5 1.401(13) . ?
C21 H21 0.9500 . ?
N9 C45 1.391(16) . ?
C69 H69 0.9500 . ?
C69 C68 1.364(15) . ?
C6 H6 0.9500 . ?
C6 C5 1.358(13) . ?
C23 H23A 0.9800 . ?
C23 H23B 0.9800 . ?
C23 H23C 0.9800 . ?
C24 H24A 0.9800 . ?
C24 H24B 0.9800 . ?
C24 H24C 0.9800 . ?
C68 C67 1.496(15) . ?
C8 C9 1.443(14) . ?
C40 C39 1.391(13) . ?
C40 C41 1.396(13) . ?
C5 H5 0.9500 . ?
C75 C76 1.507(12) . ?
C39 C44 1.434(13) . ?
C19 H19A 0.9800 . ?
C19 H19B 0.9800 . ?
C19 H19C 0.9800 . ?
C18 H18 0.9500 . ?
C18 C13 1.419(16) . ?
C18 C17 1.353(15) . ?
C53 H53 0.9500 . ?
C53 C54 1.327(16) . ?
C33 H33A 0.9800 . ?
C33 H33B 0.9800 . ?
C33 H33C 0.9800 . ?
C11 H11 0.9500 . ?
C11 C10 1.364(16) . ?
C41 H41 0.9500 . ?
C41 C42 1.363(15) . ?
C54 H54 0.9500 . ?
C54 C55 1.415(16) . ?
C72 H72A 0.9800 . ?
C72 H72B 0.9800 . ?
C72 H72C 0.9800 . ?
C63 C64 1.389(16) . ?
C63 C62 1.499(16) . ?
C71 H71A 0.9800 . ?
C71 H71B 0.9800 . ?
C71 H71C 0.9800 . ?
C30 C31 1.413(16) . ?
C30 C29 1.521(15) . ?
C76 H76A 0.9800 . ?
C76 H76B 0.9800 . ?
C76 H76C 0.9800 . ?
C44 H44 0.9500 . ?
C44 C43 1.345(15) . ?
C31 H31 0.9500 . ?
C29 H29A 0.9800 . ?
C29 H29B 0.9800 . ?
C29 H29C 0.9800 . ?
C43 H43 0.9500 . ?
C43 C42 1.423(17) . ?
C55 H55 0.9500 . ?
N6 C14 1.352(16) . ?
C37 C36 1.352(17) . ?
C37 C38 1.525(16) . ?
C34 H34A 0.9800 . ?
C34 H34B 0.9800 . ?
C34 H34C 0.9800 . ?
C34 C35 1.491(16) . ?
C35 C36 1.420(17) . ?
C42 H42 0.9500 . ?
C9 H9 0.9500 . ?
C9 C10 1.281(15) . ?
C14 C15 1.346(18) . ?
C14 C13 1.443(16) . ?
C10 H10 0.9500 . ?
C67 H67A 0.9800 . ?
C67 H67B 0.9800 . ?
C67 H67C 0.9800 . ?
C48 H48 0.9500 . ?
C48 C49 1.450(15) . ?
C48 C47 1.3085(11) . ?
C65 C64 1.403(17) . ?
C65 C66 1.472(18) . ?
C64 H64 0.9500 . ?
C61 H61A 0.9800 . ?
C61 H61B 0.9800 . ?
C61 H61C 0.9800 . ?
C61 C60 1.50(2) . ?
N10 C46 1.326(19) . ?
C58 C57 1.531(16) . ?
C58 C59 1.387(17) . ?
C15 H15 0.9500 . ?
C15 C16 1.43(2) . ?
C62 H62A 0.9800 . ?
C62 H62B 0.9800 . ?
C62 H62C 0.9800 . ?
C50 H50 0.9500 . ?
C50 C49 1.326(17) . ?
C50 C45 1.449(19) . ?
C36 H36 0.9500 . ?
C38 H38A 0.9800 . ?
C38 H38B 0.9800 . ?
C38 H38C 0.9800 . ?
C60 C59 1.414(18) . ?
C60 O10 1.230(14) . ?
C17 H17 0.9500 . ?
C17 C16 1.44(2) . ?
C49 H49 0.9500 . ?
C16 H16 0.9500 . ?
C66 H66A 0.9800 . ?
C66 H66B 0.9800 . ?
C66 H66C 0.9800 . ?
C57 H57A 0.9800 . ?
C57 H57B 0.9800 . ?
C57 H57C 0.9800 . ?
C46 C45 1.462(17) . ?
C46 C47 1.47(2) . ?
C47 H47 0.9500 . ?
C59 H59 0.9500 . ?
O23A Cl2A 1.52(2) . ?
Cl2A O22A 1.374(19) . ?
Cl2A O21A 1.43(2) . ?
Cl2A O24A 1.41(2) . ?
N77 C78 1.31(4) . ?
N80 C79 1.40(5) . ?
C77 H77A 0.9800 . ?
C77 H77B 0.9800 . ?
C77 H77C 0.9800 . ?
C77 O9B 1.38(6) . ?
C80 H80 0.9500 . ?
C80 C78 1.3900 . ?
C80 CXF 1.3900 . ?
C78 C79 1.3900 . ?
C79 C81 1.3900 . ?
C81 H81 0.9500 . ?
C81 CXE 1.3900 . ?
CXE HXE 0.9500 . ?
CXE CXF 1.3900 . ?
CXF HXF 0.9500 . ?
Cl3 C82 1.71(3) . ?
Cl6 C82 1.59(3) . ?
C82 H82A 0.9900 . ?
C82 H82B 0.9900 . ?
Cl83 C84 1.575(16) . ?
Cl83 C83 1.575(16) . ?
C84 H84A 0.9900 . ?
C84 H84B 0.9900 . ?
C84 Cl85 1.575(15) . ?
Cl85 C83 1.575(16) . ?
C83 H83A 0.9900 . ?
C83 H83B 0.9900 . ?

loop_
_geom_torsion_atom_site_label_1
_geom_torsion_atom_site_label_2
_geom_torsion_atom_site_label_3
_geom_torsion_atom_site_label_4
_geom_torsion
_geom_torsion_site_symmetry_1
_geom_torsion_site_symmetry_2
_geom_torsion_site_symmetry_3
_geom_torsion_site_symmetry_4
_geom_torsion_publ_flag
Ru1 O2 C22 C21 3.9(13) . . . . ?
Ru1 O2 C22 C23 -178.8(6) . . . . ?
Ru1 O4 C27 C28 173.3(5) . . . . ?
Ru1 O4 C27 C26 -4.6(12) . . . . ?
Ru1 O3 C25 C26 3.2(12) . . . . ?
Ru1 O3 C25 C24 -173.4(6) . . . . ?
Ru1 O1 C20 C21 -17.0(13) . . . . ?
Ru1 O1 C20 C19 165.2(6) . . . . ?
Ru1 N3 C7 C12 -6.1(13) . . . . ?
Ru1 N3 C7 C8 174.1(6) . . . . ?
Ru1 N1 C1 C2 -173.0(6) . . . . ?
Ru1 N1 C1 C6 9.2(13) . . . . ?
Ru4 O15 C73 C74 4.6(12) . . . . ?
Ru4 O15 C73 C72 -175.4(6) . . . . ?
Ru4 O14 C70 C69 -3.7(12) . . . . ?
Ru4 O14 C70 C71 178.6(6) . . . . ?
Ru4 O16 C75 C74 -3.9(14) . . . . ?
Ru4 O16 C75 C76 177.2(6) . . . . ?
Ru4 O13 C68 C69 6.9(12) . . . . ?
Ru4 O13 C68 C67 -173.2(6) . . . . ?
Ru4 N11 C51 C52 -178.6(6) . . . . ?
Ru4 N11 C51 C56 1.0(13) . . . . ?
Ru4 N8 C40 C39 173.2(6) . . . . ?
Ru4 N8 C40 C41 -7.4(13) . . . . ?
Ru2 O8 C37 C36 2.2(17) . . . . ?
Ru2 O8 C37 C38 -177.4(8) . . . . ?
Ru2 N2 C2 C1 -179.6(6) . . . . ?
Ru2 N2 C2 C3 0.1(14) . . . . ?
Ru2 O5 C30 C31 -1.4(14) . . . . ?
Ru2 O5 C30 C29 -177.4(6) . . . . ?
Ru2 O7 C35 C34 175.5(7) . . . . ?
Ru2 O7 C35 C36 -10.4(15) . . . . ?
Ru2 O6 C32 C33 177.6(6) . . . . ?
Ru2 O6 C32 C31 13.4(14) . . . . ?
Ru2 N5 C13 C18 -4.5(19) . . . . ?
Ru2 N5 C13 C14 177.2(8) . . . . ?
Ru3 O11 C63 C64 -4.2(15) . . . . ?
Ru3 O11 C63 C62 176.1(7) . . . . ?
Ru3 N7 C39 C40 -174.0(6) . . . . ?
Ru3 N7 C39 C44 5.9(15) . . . . ?
Ru3 O12 C65 C64 5.1(18) . . . . ?
Ru3 O12 C65 C66 -172.3(9) . . . . ?
Ru3 O9 C58 C57 174.5(9) . . . . ?
Ru3 O9 C58 C59 -6(2) . . . . ?
Ru3 N9 C45 C50 8(2) . . . . ?
Ru3 N9 C45 C46 -171.9(9) . . . . ?
Ru3 N77 C78 C80 -23(7) . . . . ?
Ru3 N77 C78 C79 164(4) . . . . ?
S4 N8 C40 C39 -1.0(9) . . . . ?
S4 N8 C40 C41 178.4(8) . . . . ?
S4 N7 C39 C40 1.9(10) . . . . ?
S4 N7 C39 C44 -178.1(8) . . . . ?
S1 N2 C2 C1 -0.8(9) . . . . ?
S1 N2 C2 C3 178.8(8) . . . . ?
S1 N1 C1 C2 2.1(9) . . . . ?
S1 N1 C1 C6 -175.8(8) . . . . ?
S6 N11 C51 C52 -0.9(8) . . . . ?
S6 N11 C51 C56 178.7(7) . . . . ?
S6 N12 C52 C51 -0.9(9) . . . . ?
S6 N12 C52 C53 179.5(7) . . . . ?
S2 N3 C7 C12 179.8(7) . . . . ?
S2 N3 C7 C8 0.0(9) . . . . ?
S2 N4 C8 C7 -1.2(10) . . . . ?
S2 N4 C8 C9 179.0(8) . . . . ?
S3 N5 C13 C18 -175.0(10) . . . . ?
S3 N5 C13 C14 6.7(12) . . . . ?
S3 N6 C14 C15 177.5(13) . . . . ?
S3 N6 C14 C13 -1.4(14) . . . . ?
S5 N9 C45 C50 179.1(13) . . . . ?
S5 N9 C45 C46 -1.2(13) . . . . ?
S5 N10 C46 C45 1.0(16) . . . . ?
S5 N10 C46 C47 179.6(12) . . . . ?
O15 C73 C74 C75 2.8(16) . . . . ?
O2 C22 C21 C20 5.7(15) . . . . ?
O4 C27 C26 C25 1.3(16) . . . . ?
O14 C70 C69 C68 -4.7(15) . . . . ?
O3 C25 C26 C27 -0.5(17) . . . . ?
O8 C37 C36 C35 -1(2) . . . . ?
N11 S6 N12 C52 0.3(6) . . . . ?
N11 C51 C52 N12 1.2(10) . . . . ?
N11 C51 C52 C53 -179.1(7) . . . . ?
N11 C51 C56 C55 178.8(8) . . . . ?
O1 C20 C21 C22 1.7(16) . . . . ?
N2 S1 N1 Ru1 173.4(4) . . . . ?
N2 S1 N1 C1 -2.2(6) . . . . ?
N2 C2 C3 C4 -177.7(9) . . . . ?
N3 S2 N4 C8 1.0(7) . . . . ?
N3 C7 C12 C11 -177.8(8) . . . . ?
N3 C7 C8 N4 0.8(11) . . . . ?
N3 C7 C8 C9 -179.4(8) . . . . ?
O5 C30 C31 C32 4.6(18) . . . . ?
O11 C63 C64 C65 -2(2) . . . . ?
O7 C35 C36 C37 5(2) . . . . ?
N8 S4 N7 Ru3 174.5(4) . . . . ?
N8 S4 N7 C39 -2.1(7) . . . . ?
N8 C40 C39 N7 -0.6(11) . . . . ?
N8 C40 C39 C44 179.4(8) . . . . ?
N8 C40 C41 C42 -179.2(10) . . . . ?
N7 S4 N8 Ru4 -173.2(4) . . . . ?
N7 S4 N8 C40 1.8(6) . . . . ?
N7 C39 C44 C43 -179.5(10) . . . . ?
O12 C65 C64 C63 2(2) . . . . ?
O6 C32 C31 C30 -11.4(18) . . . . ?
N12 S6 N11 Ru4 178.4(4) . . . . ?
N12 S6 N11 C51 0.3(6) . . . . ?
N12 C52 C53 C54 179.0(9) . . . . ?
N1 S1 N2 Ru2 -179.3(4) . . . . ?
N1 S1 N2 C2 1.8(6) . . . . ?
N1 C1 C2 N2 -0.8(11) . . . . ?
N1 C1 C2 C3 179.5(8) . . . . ?
N1 C1 C6 C5 177.9(9) . . . . ?
O9 C58 C59 C60 1(2) . . . . ?
S10B N77 C78 C80 -179.9(18) . . . . ?
S10B N77 C78 C79 7(3) . . . . ?
S10B N80 C79 C78 -6(3) . . . . ?
S10B N80 C79 C81 179.2(18) . . . . ?
C7 C12 C11 C10 -2.6(14) . . . . ?
C7 C8 C9 C10 -3.2(14) . . . . ?
N4 S2 N3 Ru1 -175.6(4) . . . . ?
N4 S2 N3 C7 -0.6(6) . . . . ?
N4 C8 C9 C10 176.6(10) . . . . ?
C51 C52 C53 C54 -0.6(14) . . . . ?
C51 C56 C55 C54 1.4(15) . . . . ?
C52 C51 C56 C55 -1.6(13) . . . . ?
C52 C53 C54 C55 0.4(16) . . . . ?
C73 C74 C75 O16 -3.2(17) . . . . ?
C73 C74 C75 C76 175.7(9) . . . . ?
N5 S3 N6 C14 4.7(11) . . . . ?
C1 C2 C3 C4 2.0(14) . . . . ?
C1 C6 C5 C4 2.7(15) . . . . ?
C12 C7 C8 N4 -179.0(8) . . . . ?
C12 C7 C8 C9 0.8(13) . . . . ?
C12 C11 C10 C9 0.1(17) . . . . ?
C28 C27 C26 C25 -176.5(9) . . . . ?
C2 C1 C6 C5 0.2(14) . . . . ?
C2 C3 C4 C5 0.9(15) . . . . ?
C70 C69 C68 O13 2.9(16) . . . . ?
C70 C69 C68 C67 -177.0(9) . . . . ?
C3 C4 C5 C6 -3.4(17) . . . . ?
C56 C51 C52 N12 -178.4(8) . . . . ?
C56 C51 C52 C53 1.2(12) . . . . ?
N9 S5 N10 C46 -1.5(12) . . . . ?
C6 C1 C2 N2 177.1(8) . . . . ?
C6 C1 C2 C3 -2.5(13) . . . . ?
C23 C22 C21 C20 -171.5(9) . . . . ?
C24 C25 C26 C27 175.9(10) . . . . ?
C8 C7 C12 C11 2.0(12) . . . . ?
C8 C9 C10 C11 2.9(16) . . . . ?
C40 C39 C44 C43 0.4(15) . . . . ?
C40 C41 C42 C43 -0.7(18) . . . . ?
C39 C40 C41 C42 0.1(15) . . . . ?
C39 C44 C43 C42 -1.0(19) . . . . ?
C19 C20 C21 C22 179.4(9) . . . . ?
C18 C17 C16 C15 2(2) . . . . ?
C53 C54 C55 C56 -0.8(17) . . . . ?
C33 C32 C31 C30 -174.2(10) . . . . ?
C41 C40 C39 N7 180.0(9) . . . . ?
C41 C40 C39 C44 0.0(14) . . . . ?
C72 C73 C74 C75 -177.2(10) . . . . ?
C71 C70 C69 C68 172.8(9) . . . . ?
C44 C43 C42 C41 1(2) . . . . ?
C29 C30 C31 C32 -179.9(10) . . . . ?
N6 S3 N5 Ru2 -178.7(6) . . . . ?
N6 S3 N5 C13 -6.8(10) . . . . ?
N6 C14 C15 C16 -177.5(14) . . . . ?
N6 C14 C13 N5 -3.5(16) . . . . ?
N6 C14 C13 C18 178.0(11) . . . . ?
C34 C35 C36 C37 179.0(13) . . . . ?
C14 C15 C16 C17 -2(2) . . . . ?
C61 C60 C59 C58 -177.9(14) . . . . ?
C61 C60 O10 Ru3 -176.3(8) . . . . ?
N10 S5 N9 Ru3 173.6(7) . . . . ?
N10 S5 N9 C45 1.6(10) . . . . ?
N10 C46 C45 N9 0.2(18) . . . . ?
N10 C46 C45 C50 180.0(13) . . . . ?
N10 C46 C47 C48 -177.1(15) . . . . ?
C15 C14 C13 N5 177.6(13) . . . . ?
C15 C14 C13 C18 -1(2) . . . . ?
C62 C63 C64 C65 177.7(12) . . . . ?
C13 C18 C17 C16 -1.9(18) . . . . ?
C13 C14 C15 C16 1(2) . . . . ?
C38 C37 C36 C35 179.0(13) . . . . ?
C17 C18 C13 N5 -177.0(12) . . . . ?
C17 C18 C13 C14 1.2(17) . . . . ?
C49 C48 C47 C46 -2(2) . . . . ?
C49 C50 C45 N9 176.2(14) . . . . ?
C49 C50 C45 C46 -3(2) . . . . ?
C66 C65 C64 C63 179.1(13) . . . . ?
C57 C58 C59 C60 -179.9(14) . . . . ?
C45 C50 C49 C48 3(2) . . . . ?
C45 C46 C47 C48 1(2) . . . . ?
C47 C48 C49 C50 -1(2) . . . . ?
C47 C46 C45 N9 -178.5(12) . . . . ?
C47 C46 C45 C50 1(2) . . . . ?
C59 C60 O10 Ru3 6.9(18) . . . . ?
O10 C60 C59 C58 -1(2) . . . . ?
N77 S10B N80 C79 8(3) . . . . ?
N77 C78 C79 N80 -1(4) . . . . ?
N77 C78 C79 C81 174(3) . . . . ?
N80 S10B N77 Ru3 -176(2) . . . . ?
N80 S10B N77 C78 -9(3) . . . . ?
N80 C79 C81 CXE 175(3) . . . . ?
C80 C78 C79 N80 -175(3) . . . . ?
C80 C78 C79 C81 0.0 . . . . ?
C78 C80 CXF CXE 0.0 . . . . ?
C78 C79 C81 CXE 0.0 . . . . ?
C79 C81 CXE CXF 0.0 . . . . ?
C81 CXE CXF C80 0.0 . . . . ?
CXF C80 C78 N77 -173(4) . . . . ?
CXF C80 C78 C79 0.0 . . . . ?
Cl83 C84 Cl85 C83 4(2) . . . . ?
C84 Cl83 C83 Cl85 4(2) . . . . ?
C84 Cl85 C83 Cl83 -4(2) . . . . ?
C83 Cl83 C84 Cl85 -4(2) . . . . ?

loop_
_smtbx_masks_void_nr
_smtbx_masks_void_average_x
_smtbx_masks_void_average_y
_smtbx_masks_void_average_z
_smtbx_masks_void_volume
_smtbx_masks_void_count_electrons
_smtbx_masks_void_content
1 0.500 0.000 0.500 541.1 176.7 '4 DCM'
